data_7107513
loop_
_publ_author_name
'Miriam M. Gillett-Kunnath'
'Alvaro Munoz-Castro'
'Slavi C. Sevov'

_publ_section_title
;
 Tri-metallic deltahedral Zintl ions: experimental and theoretical studies
 of the novel dimer [(Sn6Ge2Bi)2]\4-
;
_journal_name_full Chem.Commun.
_journal_page_first 3524
_journal_paper_doi 10.1039/c2cc30459g
_journal_volume 48
_journal_year 2012
_chemical_formula_moiety '(Ge4 Sn12 Bi2), 4(C18 H36 N2 K O6), 1.5(C2 H8 N2)'
_chemical_formula_sum 'C75 H156 Bi2 Ge4 K4 N11 O24 Sn12'
_chemical_formula_weight 3885.11
_chemical_name_systematic
;
(K-crypt)4 [BiSn6Ge28-Ge2Sn6Bi] 2en
;
_space_group_IT_number 14
_symmetry_cell_setting monoclinic
_symmetry_space_group_name_Hall '-P 2ybc'
_symmetry_space_group_name_H-M 'P 1 21/c 1'
_atom_sites_solution_hydrogens geom
_atom_sites_solution_primary direct
_atom_sites_solution_secondary difmap
_audit_creation_method SHELXL-97
_cell_angle_alpha 90.00
_cell_angle_beta 94.9930(10)
_cell_angle_gamma 90.00
_cell_formula_units_Z 4
_cell_length_a 15.8044(7)
_cell_length_b 27.0221(11)
_cell_length_c 28.4067(12)
_cell_measurement_reflns_used 9774
_cell_measurement_temperature 100(2)
_cell_measurement_theta_max 22.43
_cell_measurement_theta_min 2.15
_cell_volume 12085.6(9)
_computing_cell_refinement 'Bruker SAINT v7.60A'
_computing_data_collection 'Bruker APEX-II v2008-6'
_computing_data_reduction 'Bruker SAINT v7.60A'
_computing_molecular_graphics SHELXL-XP
_computing_publication_material SHELXTL
_computing_structure_refinement 'SHELXL-97 (Sheldrick, 1997)'
_computing_structure_solution 'SHELXS-97 (Sheldrick, 1990)'
_diffrn_ambient_temperature 100(2)
_diffrn_detector_area_resol_mean 8.33
_diffrn_measured_fraction_theta_full 0.636
_diffrn_measured_fraction_theta_max 0.636
_diffrn_measurement_device_type 'Bruker APEX-II'
_diffrn_measurement_method 'combination of \w/2\q-scans and \f-scans'
_diffrn_radiation_monochromator graphite
_diffrn_radiation_source 'fine-focus sealed tube'
_diffrn_radiation_type MoK\a
_diffrn_radiation_wavelength 0.71073
_diffrn_reflns_av_R_equivalents 0.1080
_diffrn_reflns_av_sigmaI/netI 0.1329
_diffrn_reflns_limit_h_max 19
_diffrn_reflns_limit_h_min -16
_diffrn_reflns_limit_k_max 21
_diffrn_reflns_limit_k_min -28
_diffrn_reflns_limit_l_max 30
_diffrn_reflns_limit_l_min -32
_diffrn_reflns_number 43601
_diffrn_reflns_theta_full 26.15
_diffrn_reflns_theta_max 26.15
_diffrn_reflns_theta_min 1.04
_exptl_absorpt_coefficient_mu 6.507
_exptl_absorpt_correction_T_max 0.7453
_exptl_absorpt_correction_T_min 0.4877
_exptl_absorpt_correction_type empirical
_exptl_absorpt_process_details 'SADABS, Sheldrick, 2008'
_exptl_crystal_colour purple
_exptl_crystal_density_diffrn 2.135
_exptl_crystal_density_method 'not measured'
_exptl_crystal_description block
_exptl_crystal_F_000 7380
_exptl_crystal_size_max 0.60
_exptl_crystal_size_mid 0.60
_exptl_crystal_size_min 0.55
_refine_diff_density_max 2.047
_refine_diff_density_min -2.328
_refine_diff_density_rms 0.251
_refine_ls_extinction_method none
_refine_ls_goodness_of_fit_ref 0.957
_refine_ls_hydrogen_treatment constr
_refine_ls_matrix_type full
_refine_ls_number_parameters 1175
_refine_ls_number_reflns 15352
_refine_ls_number_restraints 132
_refine_ls_restrained_S_all 0.958
_refine_ls_R_factor_all 0.1062
_refine_ls_R_factor_gt 0.0598
_refine_ls_shift/su_max 0.004
_refine_ls_shift/su_mean 0.000
_refine_ls_structure_factor_coef Fsqd
_refine_ls_weighting_details 'calc w=1/[\s^2^(Fo^2^)+(0.0824P)^2^+0.0000P] where P=(Fo^2^+2Fc^2^)/3'
_refine_ls_weighting_scheme calc
_refine_ls_wR_factor_gt 0.1480
_refine_ls_wR_factor_ref 0.1630
_reflns_number_gt 9171
_reflns_number_total 15352
_reflns_threshold_expression >2sigma(I)
_cod_data_source_file c2cc30459g.txt
_cod_data_source_block mgk026work2
_cod_original_sg_symbol_H-M 'P 21/c'
_cod_database_code 7107513

loop_
_symmetry_equiv_pos_as_xyz
'x, y, z'
'-x, y+1/2, -z+1/2'
'-x, -y, -z'
'x, -y-1/2, z-1/2'

loop_
_atom_site_label
_atom_site_type_symbol
_atom_site_fract_x
_atom_site_fract_y
_atom_site_fract_z
_atom_site_U_iso_or_equiv
_atom_site_adp_type
_atom_site_occupancy
_atom_site_symmetry_multiplicity
_atom_site_calc_flag
_atom_site_refinement_flags
_atom_site_disorder_assembly
_atom_site_disorder_group
Ge1 Ge 0.76435(9) 0.42454(7) 0.25158(6) 0.0235(5) Uani 1 1 d . . .
Sn2 Sn 0.75195(8) 0.38687(6) 0.16283(5) 0.0510(4) Uani 1 1 d . . .
Sn3 Sn 0.85787(8) 0.34039(5) 0.24178(5) 0.0503(4) Uani 1 1 d . . .
Bi4 Bi 0.95041(4) 0.49961(3) 0.22227(2) 0.0301(2) Uani 1 1 d . . .
Sn5 Sn 0.89855(7) 0.44728(5) 0.13090(4) 0.0375(4) Uani 1 1 d . . .
Sn6 Sn 1.01675(7) 0.39537(5) 0.21933(5) 0.0409(4) Uani 1 1 d . . .
Sn7 Sn 0.92005(8) 0.42707(6) 0.29645(5) 0.0491(4) Uani 1 1 d . . .
Sn8 Sn 0.77072(7) 0.49148(5) 0.18286(5) 0.0432(4) Uani 1 1 d . . .
Ge9 Ge 0.90826(11) 0.34778(7) 0.15045(7) 0.0354(5) Uani 1 1 d . . .
Ge10 Ge 0.62559(10) 0.39797(7) 0.27881(6) 0.0248(5) Uani 1 1 d . . .
Sn11 Sn 0.65816(8) 0.39994(5) 0.37648(5) 0.0453(4) Uani 1 1 d . . .
Sn12 Sn 0.65890(8) 0.30632(6) 0.31839(5) 0.0524(4) Uani 1 1 d . . .
Bi13 Bi 0.39362(4) 0.37661(3) 0.29506(2) 0.0303(2) Uani 1 1 d . . .
Sn14 Sn 0.47304(8) 0.38585(5) 0.39519(4) 0.0427(4) Uani 1 1 d . . .
Sn15 Sn 0.47885(7) 0.28235(5) 0.33085(5) 0.0388(4) Uani 1 1 d . . .
Sn16 Sn 0.52489(7) 0.32454(5) 0.24228(4) 0.0367(4) Uani 1 1 d . . .
Sn17 Sn 0.51797(7) 0.45757(5) 0.32304(5) 0.0394(4) Uani 1 1 d . . .
Ge18 Ge 0.59361(11) 0.30979(7) 0.40579(7) 0.0338(5) Uani 1 1 d . . .
K1 K 0.34240(19) 0.52896(13) 0.08291(12) 0.0223(9) Uani 1 1 d . . .
N1 N 0.4011(7) 0.4321(5) 0.1198(5) 0.031(4) Uani 1 1 d . B .
N2 N 0.2804(7) 0.6277(5) 0.0458(5) 0.026(4) Uani 1 1 d . B .
O2 O 0.4227(6) 0.6154(5) 0.1199(4) 0.036(3) Uani 1 1 d . B .
O3 O 0.2358(6) 0.4758(4) 0.1382(3) 0.017(2) Uani 1 1 d U B .
O4 O 0.1656(6) 0.5573(4) 0.0858(4) 0.026(3) Uani 1 1 d . B .
O5 O 0.3802(6) 0.4540(4) 0.0217(4) 0.030(3) Uani 1 1 d . B .
O6 O 0.3537(6) 0.5497(4) -0.0126(4) 0.023(3) Uani 1 1 d . B .
C1 C 0.4944(10) 0.4361(7) 0.1385(7) 0.038(5) Uani 1 1 d . . .
H1A H 0.5317 0.4285 0.1132 0.046 Uiso 1 1 calc R A 1
H1B H 0.5075 0.4127 0.1649 0.046 Uiso 1 1 calc R A 1
C5 C 0.4048(11) 0.6618(8) 0.0957(7) 0.054(6) Uani 1 1 d . . .
H5A H 0.4385 0.6640 0.0680 0.064 Uiso 1 1 calc R B .
H5B H 0.4216 0.6896 0.1172 0.064 Uiso 1 1 calc R . .
C6 C 0.3140(10) 0.6657(6) 0.0801(6) 0.033(5) Uani 1 1 d . B .
H6A H 0.3035 0.6988 0.0657 0.039 Uiso 1 1 calc R . .
H6B H 0.2814 0.6638 0.1083 0.039 Uiso 1 1 calc R . .
C7 C 0.3517(9) 0.4200(6) 0.1614(6) 0.030(4) Uani 1 1 d U . .
H7A H 0.3698 0.4422 0.1881 0.036 Uiso 1 1 calc R B .
H7B H 0.3637 0.3855 0.1716 0.036 Uiso 1 1 calc R . .
C8 C 0.2568(8) 0.4262(7) 0.1481(6) 0.036(5) Uani 1 1 d . B .
H8A H 0.2398 0.4056 0.1200 0.043 Uiso 1 1 calc R . .
H8B H 0.2250 0.4145 0.1745 0.043 Uiso 1 1 calc R . .
C9 C 0.1464(9) 0.4810(6) 0.1254(6) 0.028(5) Uani 1 1 d . . .
H9A H 0.1140 0.4649 0.1494 0.034 Uiso 1 1 calc R B .
H9B H 0.1311 0.4647 0.0946 0.034 Uiso 1 1 calc R . .
C10 C 0.1252(8) 0.5335(6) 0.1221(6) 0.025(4) Uani 1 1 d . B .
H10A H 0.0629 0.5372 0.1160 0.030 Uiso 1 1 calc R . .
H10B H 0.1427 0.5497 0.1527 0.030 Uiso 1 1 calc R . .
C11 C 0.1476(9) 0.6087(7) 0.0824(7) 0.036(5) Uani 1 1 d . . .
H11A H 0.1694 0.6254 0.1120 0.043 Uiso 1 1 calc R B .
H11B H 0.0854 0.6138 0.0781 0.043 Uiso 1 1 calc R . .
C12 C 0.1882(10) 0.6306(7) 0.0416(7) 0.041(5) Uani 1 1 d . B .
H12A H 0.1662 0.6132 0.0124 0.049 Uiso 1 1 calc R . .
H12B H 0.1712 0.6657 0.0384 0.049 Uiso 1 1 calc R . .
C13 C 0.3923(10) 0.3965(7) 0.0835(7) 0.037(5) Uani 1 1 d . . .
H13A H 0.3311 0.3891 0.0764 0.044 Uiso 1 1 calc R B .
H13B H 0.4204 0.3656 0.0952 0.044 Uiso 1 1 calc R . .
C14 C 0.4271(9) 0.4109(6) 0.0400(6) 0.027(4) Uani 1 1 d U B .
H14A H 0.4212 0.3835 0.0168 0.032 Uiso 1 1 calc R . .
H14B H 0.4882 0.4190 0.0461 0.032 Uiso 1 1 calc R . .
C15 C 0.3985(10) 0.4684(7) -0.0270(6) 0.038(5) Uani 1 1 d . . .
H15A H 0.4585 0.4788 -0.0271 0.045 Uiso 1 1 calc R B .
H15B H 0.3891 0.4398 -0.0486 0.045 Uiso 1 1 calc R . .
C16 C 0.3418(10) 0.5094(7) -0.0430(6) 0.029(5) Uani 1 1 d . B .
H16A H 0.3536 0.5194 -0.0753 0.034 Uiso 1 1 calc R . .
H16B H 0.2820 0.4983 -0.0441 0.034 Uiso 1 1 calc R . .
C17 C 0.3054(10) 0.5902(7) -0.0333(6) 0.035(5) Uani 1 1 d . . .
H17A H 0.2450 0.5805 -0.0394 0.042 Uiso 1 1 calc R B .
H17B H 0.3270 0.5995 -0.0638 0.042 Uiso 1 1 calc R . .
C18 C 0.3131(11) 0.6337(7) 0.0003(6) 0.042(5) Uani 1 1 d . B .
H18A H 0.3740 0.6424 0.0058 0.051 Uiso 1 1 calc R . .
H18B H 0.2838 0.6622 -0.0156 0.051 Uiso 1 1 calc R . .
O1 O 0.5020(14) 0.5232(10) 0.1289(9) 0.016(8) Uiso 0.50 1 d P B 1
C2 C 0.509(3) 0.495(2) 0.157(2) 0.067(19) Uiso 0.50 1 d P B 1
H2A H 0.4774 0.4899 0.1878 0.080 Uiso 0.50 1 d P C 1
H2B H 0.5734 0.4860 0.1747 0.080 Uiso 0.50 1 d P D 1
C3 C 0.5332(17) 0.5693(12) 0.1515(11) 0.003(7) Uiso 0.50 1 d P B 1
H3A H 0.5085 0.5729 0.1822 0.004 Uiso 0.50 1 calc PR B 1
H3B H 0.5957 0.5673 0.1579 0.004 Uiso 0.50 1 calc PR B 1
C4 C 0.5132(16) 0.6103(11) 0.1244(11) 0.000(7) Uiso 0.50 1 d P B 1
H4A H 0.5344 0.6064 0.0929 0.000 Uiso 0.50 1 calc PR B 1
H4B H 0.5398 0.6401 0.1396 0.000 Uiso 0.50 1 calc PR B 1
O1' O 0.4964(18) 0.5268(14) 0.1462(12) 0.038(10) Uiso 0.50 1 d P B 2
C2' C 0.5127(17) 0.4750(13) 0.1695(11) 0.001(8) Uiso 0.50 1 d P B 2
H2'1 H 0.5730 0.4728 0.1821 0.001 Uiso 0.50 1 calc PR B 2
H2'2 H 0.4774 0.4717 0.1965 0.001 Uiso 0.50 1 calc PR B 2
C3' C 0.520(2) 0.5635(14) 0.1737(14) 0.034(10) Uiso 0.50 1 d P B 2
H3'1 H 0.5804 0.5606 0.1851 0.041 Uiso 0.50 1 calc PR B 2
H3'2 H 0.4853 0.5647 0.2012 0.041 Uiso 0.50 1 calc PR B 2
C4' C 0.505(3) 0.6063(19) 0.1447(16) 0.051(14) Uiso 0.50 1 d P B 2
H4'A H 0.5467 0.6055 0.1206 0.061 Uiso 0.50 1 calc PR B 2
H4'B H 0.5190 0.6355 0.1649 0.061 Uiso 0.50 1 calc PR B 2
K2 K 0.9230(2) 0.73114(14) 0.07184(14) 0.0333(11) Uani 1 1 d . . .
N3 N 1.0505(9) 0.8106(7) 0.0795(7) 0.064(6) Uani 1 1 d . E .
N4 N 0.7972(8) 0.6500(5) 0.0656(5) 0.031(4) Uani 1 1 d . E .
O7 O 0.8699(7) 0.8297(4) 0.0897(4) 0.044(3) Uani 1 1 d . E .
O8 O 0.7603(6) 0.7483(5) 0.0975(4) 0.041(3) Uani 1 1 d . E .
O10 O 0.9430(9) 0.6520(6) 0.1355(5) 0.067(5) Uani 1 1 d . E .
O11 O 1.0216(8) 0.7485(6) -0.0051(5) 0.069(4) Uani 1 1 d U E .
O12 O 0.8859(6) 0.6828(4) -0.0164(4) 0.028(3) Uani 1 1 d . E .
C19 C 1.0080(12) 0.8595(8) 0.0752(7) 0.056(6) Uani 1 1 d . . .
H19A H 0.9875 0.8652 0.0418 0.067 Uiso 1 1 calc R E .
H19B H 1.0499 0.8856 0.0848 0.067 Uiso 1 1 calc R . .
C20 C 0.9350(10) 0.8636(7) 0.1048(7) 0.043(5) Uani 1 1 d . E .
H20A H 0.9548 0.8569 0.1382 0.052 Uiso 1 1 calc R . .
H20B H 0.9122 0.8977 0.1027 0.052 Uiso 1 1 calc R . .
C21 C 0.8043(10) 0.8315(7) 0.1199(6) 0.038(5) Uani 1 1 d U . .
H21A H 0.7841 0.8660 0.1229 0.045 Uiso 1 1 calc R E .
H21B H 0.8246 0.8192 0.1517 0.045 Uiso 1 1 calc R . .
C22 C 0.7328(10) 0.7989(7) 0.0982(7) 0.050(6) Uani 1 1 d . E .
H22A H 0.6829 0.8018 0.1168 0.060 Uiso 1 1 calc R . .
H22B H 0.7157 0.8101 0.0655 0.060 Uiso 1 1 calc R . .
C23 C 0.6973(10) 0.7163(8) 0.0804(8) 0.061(7) Uani 1 1 d . . .
H23A H 0.6863 0.7203 0.0458 0.073 Uiso 1 1 calc R E .
H23B H 0.6441 0.7236 0.0951 0.073 Uiso 1 1 calc R . .
C24 C 0.7257(10) 0.6633(7) 0.0919(7) 0.047(6) Uani 1 1 d . E .
H24A H 0.7424 0.6604 0.1262 0.056 Uiso 1 1 calc R . .
H24B H 0.6780 0.6403 0.0838 0.056 Uiso 1 1 calc R . .
C29 C 0.8824(17) 0.6149(8) 0.1381(9) 0.077(8) Uani 1 1 d . . .
H29A H 0.8412 0.6245 0.1608 0.093 Uiso 1 1 calc R E .
H29B H 0.9104 0.5837 0.1493 0.093 Uiso 1 1 calc R . .
C30 C 0.8362(14) 0.6071(8) 0.0890(7) 0.059(7) Uani 1 1 d . E .
H30A H 0.8773 0.5931 0.0682 0.070 Uiso 1 1 calc R . .
H30B H 0.7914 0.5819 0.0918 0.070 Uiso 1 1 calc R . .
C33 C 0.9871(13) 0.7330(8) -0.0509(8) 0.075(8) Uani 1 1 d . . .
H33A H 1.0318 0.7329 -0.0732 0.090 Uiso 1 1 calc R E .
H33B H 0.9411 0.7557 -0.0631 0.090 Uiso 1 1 calc R . .
C34 C 0.9538(11) 0.6830(7) -0.0454(6) 0.040(5) Uani 1 1 d . E .
H34A H 0.9342 0.6695 -0.0768 0.048 Uiso 1 1 calc R . .
H34B H 0.9998 0.6613 -0.0313 0.048 Uiso 1 1 calc R . .
C35 C 0.8469(11) 0.6364(6) -0.0137(6) 0.030(5) Uani 1 1 d . . .
H35A H 0.8891 0.6120 -0.0004 0.036 Uiso 1 1 calc R E .
H35B H 0.8262 0.6254 -0.0459 0.036 Uiso 1 1 calc R . .
C36 C 0.7749(10) 0.6384(7) 0.0161(6) 0.039(5) Uani 1 1 d . E .
H36A H 0.7340 0.6636 0.0028 0.047 Uiso 1 1 calc R . .
H36B H 0.7457 0.6060 0.0142 0.047 Uiso 1 1 calc R . .
C31 C 1.0988(19) 0.8151(14) 0.0325(12) 0.023(8) Uiso 0.50 1 d P E 1
H31A H 1.1223 0.8489 0.0309 0.027 Uiso 0.50 1 calc PR E 1
H31B H 1.1473 0.7917 0.0349 0.027 Uiso 0.50 1 calc PR E 1
C32 C 1.041(2) 0.8041(14) -0.0152(13) 0.040(10) Uiso 0.50 1 d P E 1
H32A H 0.9894 0.8247 -0.0184 0.049 Uiso 0.50 1 calc PR E 1
H32B H 1.0731 0.8082 -0.0435 0.049 Uiso 0.50 1 calc PR E 1
O9 O 1.043(2) 0.7276(12) 0.1527(12) 0.049(11) Uiso 0.50 1 d P E 1
C25 C 1.097(2) 0.8035(14) 0.1338(14) 0.031(10) Uiso 0.50 1 d P E 1
H25A H 1.1490 0.8231 0.1346 0.037 Uiso 0.50 1 d P F 1
H25C H 1.0606 0.8222 0.1540 0.037 Uiso 0.50 1 d P G 1
C26 C 1.110(3) 0.7514(15) 0.1547(15) 0.053(12) Uiso 0.50 1 d P E 1
H26A H 1.1519 0.7334 0.1372 0.064 Uiso 0.50 1 calc PR E 1
H26C H 1.1335 0.7541 0.1881 0.064 Uiso 0.50 1 calc PR E 1
C27 C 1.054(2) 0.6827(15) 0.1791(12) 0.025(9) Uiso 0.50 1 d P E 1
H27A H 1.0745 0.6909 0.2121 0.030 Uiso 0.50 1 calc PR E 1
H27B H 1.0978 0.6624 0.1656 0.030 Uiso 0.50 1 calc PR E 1
C28 C 0.975(2) 0.6534(15) 0.1794(13) 0.028(10) Uiso 0.50 1 d P E 1
H28A H 0.9879 0.6195 0.1914 0.033 Uiso 0.50 1 calc PR E 1
H28D H 0.9351 0.6692 0.1997 0.033 Uiso 0.50 1 calc PR E 1
C31' C 1.124(3) 0.7936(19) 0.0596(18) 0.077(15) Uiso 0.50 1 d P E 2
H31C H 1.1736 0.8151 0.0632 0.092 Uiso 0.50 1 d P H 2
H31D H 1.1442 0.7606 0.0717 0.092 Uiso 0.50 1 d P I 2
C32' C 1.086(3) 0.7867(18) 0.0061(16) 0.058(13) Uiso 0.50 1 d P E 2
H32C H 1.0610 0.8188 -0.0049 0.070 Uiso 0.50 1 calc PR E 2
H32D H 1.1340 0.7799 -0.0130 0.070 Uiso 0.50 1 calc PR E 2
O9' O 1.0824(15) 0.7188(10) 0.1234(9) 0.045(7) Uiso 0.50 1 d P E 2
C25' C 1.106(3) 0.8116(14) 0.1102(15) 0.033(10) Uiso 0.50 1 d P E 2
H25B H 1.0850 0.8279 0.1382 0.040 Uiso 0.50 1 calc PR E 2
H25D H 1.1534 0.8315 0.1000 0.040 Uiso 0.50 1 calc PR E 2
C26' C 1.138(3) 0.7597(15) 0.1237(16) 0.059(12) Uiso 0.50 1 d P E 2
H26B H 1.1820 0.7515 0.1025 0.071 Uiso 0.50 1 calc PR E 2
H26D H 1.1664 0.7621 0.1560 0.071 Uiso 0.50 1 calc PR E 2
C27' C 1.041(3) 0.7197(18) 0.1692(16) 0.022(12) Uiso 0.50 1 d P E 2
H27C H 1.0819 0.7304 0.1955 0.027 Uiso 0.50 1 calc PR E 2
H27D H 0.9923 0.7430 0.1669 0.027 Uiso 0.50 1 calc PR E 2
C28' C 1.011(3) 0.6687(16) 0.1778(14) 0.036(11) Uiso 0.50 1 d P E 2
H28B H 0.9842 0.6676 0.2081 0.043 Uiso 0.50 1 calc PR E 2
H28C H 1.0596 0.6457 0.1801 0.043 Uiso 0.50 1 calc PR E 2
K3 K 0.1690(2) 0.15653(14) 0.15228(13) 0.0300(10) Uani 1 1 d . . .
N5 N 0.2003(8) 0.2479(5) 0.2121(5) 0.035(4) Uani 1 1 d . . .
N6 N 0.1360(11) 0.0663(7) 0.0921(7) 0.057(5) Uani 1 1 d . . .
O13 O 0.2264(6) 0.2434(4) 0.1095(4) 0.033(3) Uani 1 1 d . . .
O14 O 0.2250(8) 0.1532(5) 0.0588(4) 0.049(4) Uani 1 1 d . . .
O15 O 0.0401(7) 0.1935(6) 0.2034(4) 0.047(4) Uani 1 1 d . . .
O16 O 0.0028(7) 0.1198(5) 0.1315(5) 0.055(4) Uani 1 1 d . . .
O17 O 0.2915(6) 0.1567(5) 0.2304(4) 0.031(3) Uani 1 1 d . . .
O18 O 0.2462(8) 0.0710(5) 0.1782(5) 0.048(4) Uani 1 1 d . . .
C37 C 0.2055(13) 0.2910(7) 0.1783(7) 0.061(6) Uani 1 1 d . . .
H37A H 0.1479 0.2984 0.1635 0.073 Uiso 1 1 calc R . .
H37B H 0.2263 0.3205 0.1963 0.073 Uiso 1 1 calc R . .
C38 C 0.2628(12) 0.2809(7) 0.1405(7) 0.047(6) Uani 1 1 d . . .
H38A H 0.2710 0.3116 0.1224 0.057 Uiso 1 1 calc R . .
H38B H 0.3190 0.2699 0.1548 0.057 Uiso 1 1 calc R . .
C39 C 0.2769(11) 0.2355(7) 0.0708(7) 0.046(6) Uani 1 1 d . . .
H39A H 0.3337 0.2231 0.0827 0.055 Uiso 1 1 calc R . .
H39B H 0.2845 0.2672 0.0541 0.055 Uiso 1 1 calc R . .
C40 C 0.2344(13) 0.1989(8) 0.0377(7) 0.056(6) Uani 1 1 d U . .
H40A H 0.1777 0.2117 0.0259 0.067 Uiso 1 1 calc R . .
H40B H 0.2682 0.1949 0.0102 0.067 Uiso 1 1 calc R . .
C41 C 0.1875(15) 0.1180(9) 0.0259(8) 0.077(7) Uani 1 1 d U . .
H41A H 0.2208 0.1161 -0.0020 0.092 Uiso 1 1 calc R . .
H41B H 0.1289 0.1283 0.0151 0.092 Uiso 1 1 calc R . .
C42 C 0.1862(15) 0.0683(8) 0.0494(8) 0.071(7) Uani 1 1 d . . .
H42A H 0.2454 0.0583 0.0591 0.086 Uiso 1 1 calc R . .
H42B H 0.1622 0.0438 0.0260 0.086 Uiso 1 1 calc R . .
C43 C 0.1306(11) 0.2566(7) 0.2393(6) 0.043(5) Uani 1 1 d . . .
H43A H 0.1312 0.2918 0.2489 0.051 Uiso 1 1 calc R . .
H43B H 0.1384 0.2364 0.2685 0.051 Uiso 1 1 calc R . .
C44 C 0.0462(11) 0.2450(9) 0.2148(7) 0.050(6) Uani 1 1 d . . .
H44A H 0.0012 0.2540 0.2355 0.060 Uiso 1 1 calc R . .
H44B H 0.0374 0.2649 0.1855 0.060 Uiso 1 1 calc R . .
C45 C -0.0459(12) 0.1835(10) 0.1822(8) 0.078(8) Uani 1 1 d . . .
H45A H -0.0577 0.2033 0.1530 0.093 Uiso 1 1 calc R . .
H45B H -0.0881 0.1924 0.2045 0.093 Uiso 1 1 calc R . .
C46 C -0.0513(13) 0.1291(10) 0.1708(9) 0.073(7) Uani 1 1 d . . .
H46A H -0.0310 0.1093 0.1988 0.088 Uiso 1 1 calc R . .
H46B H -0.1109 0.1196 0.1612 0.088 Uiso 1 1 calc R . .
C47 C -0.0109(13) 0.0723(9) 0.1154(10) 0.075(8) Uani 1 1 d . . .
H47A H -0.0712 0.0681 0.1034 0.090 Uiso 1 1 calc R . .
H47B H 0.0019 0.0485 0.1416 0.090 Uiso 1 1 calc R . .
C48 C 0.0454(16) 0.0625(9) 0.0766(8) 0.078(8) Uani 1 1 d . . .
H48A H 0.0335 0.0289 0.0639 0.093 Uiso 1 1 calc R . .
H48B H 0.0316 0.0865 0.0507 0.093 Uiso 1 1 calc R . .
C49 C 0.2773(11) 0.2428(8) 0.2409(7) 0.049(6) Uani 1 1 d . . .
H49A H 0.2809 0.2692 0.2652 0.058 Uiso 1 1 calc R . .
H49B H 0.3256 0.2472 0.2213 0.058 Uiso 1 1 calc R . .
C50 C 0.2843(10) 0.1932(7) 0.2647(6) 0.037(5) Uani 1 1 d . . .
H50A H 0.3348 0.1925 0.2879 0.045 Uiso 1 1 calc R . .
H50B H 0.2333 0.1870 0.2817 0.045 Uiso 1 1 calc R . .
C51 C 0.2953(12) 0.1077(8) 0.2503(7) 0.053(6) Uani 1 1 d . . .
H51A H 0.2401 0.0997 0.2625 0.064 Uiso 1 1 calc R . .
H51B H 0.3395 0.1068 0.2772 0.064 Uiso 1 1 calc R . .
C52 C 0.3148(12) 0.0704(7) 0.2153(7) 0.044(5) Uani 1 1 d . . .
H52A H 0.3692 0.0782 0.2023 0.053 Uiso 1 1 calc R . .
H52B H 0.3195 0.0372 0.2302 0.053 Uiso 1 1 calc R . .
C53 C 0.2485(12) 0.0294(8) 0.1493(7) 0.052(6) Uani 1 1 d . . .
H53A H 0.2595 -0.0007 0.1687 0.062 Uiso 1 1 calc R . .
H53B H 0.2945 0.0328 0.1279 0.062 Uiso 1 1 calc R . .
C54 C 0.1641(13) 0.0253(8) 0.1210(8) 0.063(7) Uani 1 1 d . . .
H54A H 0.1660 -0.0041 0.1003 0.076 Uiso 1 1 calc R . .
H54B H 0.1206 0.0188 0.1432 0.076 Uiso 1 1 calc R . .
K4 K 0.6586(2) 0.10071(16) 0.14306(14) 0.0393(11) Uani 1 1 d . . .
N7 N 0.6600(11) 0.0619(7) 0.0479(6) 0.064(5) Uani 1 1 d . J .
O19 O 0.7013(14) 0.1755(10) 0.0794(9) 0.156(8) Uani 1 1 d U J .
O20 O 0.7391(11) 0.1911(8) 0.1781(7) 0.111(6) Uani 1 1 d U J .
O23 O 0.5091(7) 0.1006(5) 0.0834(4) 0.045(3) Uani 1 1 d . J .
O24 O 0.5063(7) 0.1346(5) 0.1767(5) 0.035(3) Uani 1 1 d . J .
C56 C 0.7332(15) 0.1477(10) 0.0429(9) 0.092(8) Uani 1 1 d U J .
H56A H 0.7523 0.1718 0.0198 0.110 Uiso 1 1 calc R . .
H56B H 0.7849 0.1308 0.0570 0.110 Uiso 1 1 calc R . .
C57 C 0.7529(12) 0.2153(7) 0.0995(8) 0.054(6) Uani 1 1 d . . .
H57A H 0.8141 0.2069 0.1014 0.065 Uiso 1 1 calc R J .
H57B H 0.7431 0.2463 0.0813 0.065 Uiso 1 1 calc R . .
C58 C 0.7242(13) 0.2189(9) 0.1432(9) 0.070(7) Uani 1 1 d U J .
H58A H 0.7413 0.2523 0.1546 0.083 Uiso 1 1 calc R . .
H58B H 0.6615 0.2197 0.1374 0.083 Uiso 1 1 calc R . .
C60 C 0.7326(14) 0.1570(9) 0.2581(8) 0.075(7) Uani 1 1 d U . .
H60A H 0.7844 0.1392 0.2505 0.091 Uiso 1 1 calc R J .
H60B H 0.7370 0.1659 0.2921 0.091 Uiso 1 1 calc R . .
C64 C 0.7945(17) 0.0023(9) 0.1985(11) 0.098(10) Uani 1 1 d . . .
H64A H 0.8511 0.0182 0.1995 0.117 Uiso 1 1 calc R J .
H64B H 0.7995 -0.0250 0.2219 0.117 Uiso 1 1 calc R . .
C65 C 0.745(2) 0.0533(15) 0.2511(13) 0.159(15) Uani 1 1 d U J .
H65A H 0.8002 0.0711 0.2542 0.190 Uiso 1 1 calc R . .
H65B H 0.7516 0.0252 0.2735 0.190 Uiso 1 1 calc R . .
C66 C 0.689(3) 0.0844(16) 0.2693(14) 0.192(18) Uani 1 1 d U . .
H66A H 0.7135 0.0934 0.3014 0.230 Uiso 1 1 calc R J .
H66B H 0.6372 0.0650 0.2731 0.230 Uiso 1 1 calc R . .
C68 C 0.5040(11) 0.0673(8) 0.0477(7) 0.050(6) Uani 1 1 d . . .
H68A H 0.4691 0.0818 0.0206 0.059 Uiso 1 1 calc R J .
H68B H 0.4735 0.0378 0.0580 0.059 Uiso 1 1 calc R . .
C69 C 0.4313(11) 0.1070(8) 0.1040(7) 0.049(6) Uani 1 1 d . . .
H69A H 0.4152 0.0763 0.1201 0.059 Uiso 1 1 calc R J .
H69B H 0.3851 0.1159 0.0797 0.059 Uiso 1 1 calc R . .
C70 C 0.4473(12) 0.1471(8) 0.1379(9) 0.066(7) Uani 1 1 d . J .
H70A H 0.4692 0.1761 0.1214 0.079 Uiso 1 1 calc R . .
H70B H 0.3929 0.1569 0.1501 0.079 Uiso 1 1 calc R . .
C71 C 0.5204(12) 0.1723(8) 0.2119(8) 0.064(7) Uani 1 1 d . . .
H71A H 0.4654 0.1816 0.2236 0.077 Uiso 1 1 calc R J .
H71B H 0.5440 0.2020 0.1974 0.077 Uiso 1 1 calc R . .
C72 C 0.5785(12) 0.1565(9) 0.2518(8) 0.063(6) Uani 1 1 d U J .
H72A H 0.5463 0.1338 0.2710 0.076 Uiso 1 1 calc R . .
H72B H 0.5918 0.1863 0.2715 0.076 Uiso 1 1 calc R . .
O21 O 0.7696(13) 0.0196(9) 0.1170(8) 0.031(6) Uiso 0.50 1 d P J 1
C61 C 0.7377(15) 0.0488(10) 0.0342(9) 0.002(6) Uiso 0.50 1 d P J 1
H61A H 0.7802 0.0755 0.0401 0.003 Uiso 0.50 1 calc PR J 1
H61B H 0.7347 0.0389 0.0005 0.003 Uiso 0.50 1 calc PR J 1
C62 C 0.756(2) 0.0035(14) 0.0685(12) 0.038(10) Uiso 0.50 1 d P J 1
H62A H 0.7068 -0.0195 0.0652 0.046 Uiso 0.50 1 calc PR J 1
H62B H 0.8065 -0.0146 0.0596 0.046 Uiso 0.50 1 calc PR J 1
O21' O 0.7190(17) 0.0098(10) 0.1378(9) 0.058(8) Uiso 0.50 1 d P J 2
C61' C 0.658(3) 0.0022(18) 0.0622(17) 0.080(15) Uiso 0.50 1 d P J 2
H61C H 0.6070 -0.0043 0.0791 0.097 Uiso 0.50 1 calc PR J 2
H61D H 0.6529 -0.0177 0.0328 0.097 Uiso 0.50 1 calc PR J 2
C62' C 0.728(3) -0.0131(18) 0.0896(15) 0.062(13) Uiso 0.50 1 d P J 2
H62C H 0.7804 -0.0015 0.0766 0.075 Uiso 0.50 1 calc PR J 2
H62D H 0.7294 -0.0496 0.0918 0.075 Uiso 0.50 1 calc PR J 2
N8 N 0.6614(16) 0.1317(10) 0.2450(8) 0.118(8) Uani 1 1 d U J .
O22 O 0.7407(9) 0.0362(7) 0.2148(6) 0.081(5) Uani 1 1 d U J .
C55 C 0.686(3) 0.1126(18) 0.0172(16) 0.24(2) Uani 1 1 d U . .
H55A H 0.7186 0.1017 -0.0092 0.286 Uiso 1 1 calc R J .
H55B H 0.6332 0.1283 0.0033 0.286 Uiso 1 1 calc R . .
C59 C 0.7121(17) 0.2056(10) 0.2235(9) 0.103(9) Uani 1 1 d U J .
H59A H 0.6507 0.2135 0.2209 0.124 Uiso 1 1 calc R . .
H59B H 0.7442 0.2349 0.2359 0.124 Uiso 1 1 calc R . .
C63 C 0.781(2) -0.0181(12) 0.1574(11) 0.116(11) Uani 1 1 d U J .
H63A H 0.7297 -0.0390 0.1570 0.139 Uiso 1 1 calc R K 1
H63B H 0.8298 -0.0399 0.1521 0.139 Uiso 1 1 calc R K 1
C67 C 0.5810(17) 0.0516(10) 0.0318(9) 0.098(9) Uani 1 1 d U J .
H67A H 0.5778 0.0150 0.0322 0.117 Uiso 1 1 calc R . .
H67B H 0.5773 0.0611 -0.0019 0.117 Uiso 1 1 calc R . .
N9 N 0.5709(8) 0.3142(6) 0.0858(5) 0.047(4) Uani 1 1 d . . .
H9C H 0.5900 0.3309 0.0623 0.056 Uiso 1 1 calc R . .
H9D H 0.5815 0.3248 0.1150 0.056 Uiso 1 1 calc R . .
N10 N 0.4618(9) 0.2135(6) 0.0155(6) 0.061(5) Uani 1 1 d . . .
H10C H 0.4424 0.1971 0.0390 0.073 Uiso 1 1 calc R . .
H10D H 0.4511 0.2029 -0.0137 0.073 Uiso 1 1 calc R . .
C73 C 0.5227(10) 0.2699(7) 0.0764(8) 0.055(7) Uani 1 1 d . . .
H73A H 0.4661 0.2737 0.0884 0.066 Uiso 1 1 calc R . .
H73B H 0.5519 0.2419 0.0935 0.066 Uiso 1 1 calc R . .
C74 C 0.5122(13) 0.2586(8) 0.0249(7) 0.055(6) Uani 1 1 d . . .
H74A H 0.4836 0.2868 0.0078 0.067 Uiso 1 1 calc R . .
H74B H 0.5688 0.2543 0.0130 0.067 Uiso 1 1 calc R . .
N11 N 0.1173(6) 0.4869(5) -0.0052(4) 0.027(4) Uani 1 1 d U . .
H11C H 0.1366 0.5172 -0.0077 0.032 Uiso 1 1 calc R . .
H11D H 0.1523 0.4616 -0.0056 0.032 Uiso 1 1 calc R . .
C75 C 0.0270(9) 0.4784(6) -0.0003(6) 0.028(5) Uani 1 1 d . . .
H75A H 0.0044 0.4568 -0.0266 0.034 Uiso 1 1 calc R . .
H75B H 0.0221 0.4599 0.0295 0.034 Uiso 1 1 calc R . .

loop_
_atom_site_aniso_label
_atom_site_aniso_U_11
_atom_site_aniso_U_22
_atom_site_aniso_U_33
_atom_site_aniso_U_23
_atom_site_aniso_U_13
_atom_site_aniso_U_12
Ge1 0.0139(8) 0.0251(12) 0.0317(11) 0.0037(10) 0.0033(8) 0.0010(8)
Sn2 0.0387(8) 0.0644(12) 0.0499(10) 0.0025(9) 0.0040(7) -0.0067(8)
Sn3 0.0368(7) 0.0401(10) 0.0759(11) -0.0043(9) 0.0150(7) 0.0003(7)
Bi4 0.0222(4) 0.0236(5) 0.0434(5) 0.0049(4) -0.0044(3) -0.0003(3)
Sn5 0.0307(7) 0.0459(10) 0.0365(8) 0.0066(7) 0.0068(6) -0.0069(7)
Sn6 0.0219(6) 0.0293(9) 0.0733(10) 0.0103(8) 0.0139(7) 0.0066(6)
Sn7 0.0395(8) 0.0512(11) 0.0561(10) 0.0174(9) 0.0010(7) -0.0001(7)
Sn8 0.0237(6) 0.0465(10) 0.0597(10) 0.0102(8) 0.0062(7) 0.0047(6)
Ge9 0.0409(11) 0.0262(12) 0.0431(13) -0.0097(11) 0.0262(10) -0.0058(10)
Ge10 0.0182(9) 0.0257(12) 0.0310(11) 0.0022(10) 0.0061(8) -0.0045(8)
Sn11 0.0405(8) 0.0456(10) 0.0494(9) 0.0060(8) 0.0022(7) -0.0120(7)
Sn12 0.0414(8) 0.0526(11) 0.0633(10) -0.0010(9) 0.0043(7) -0.0049(8)
Bi13 0.0209(3) 0.0294(5) 0.0414(5) 0.0002(4) 0.0074(3) -0.0019(3)
Sn14 0.0458(8) 0.0483(10) 0.0358(8) -0.0061(8) 0.0144(7) -0.0195(7)
Sn15 0.0337(7) 0.0344(9) 0.0483(9) 0.0013(8) 0.0037(7) -0.0084(7)
Sn16 0.0282(7) 0.0412(9) 0.0408(8) 0.0012(7) 0.0030(6) 0.0001(6)
Sn17 0.0324(7) 0.0305(9) 0.0567(9) -0.0025(8) 0.0123(7) -0.0074(6)
Ge18 0.0420(11) 0.0198(12) 0.0376(13) 0.0083(10) -0.0080(10) -0.0130(10)
K1 0.0111(16) 0.024(2) 0.031(2) 0.001(2) -0.0018(16) -0.0016(17)
N1 0.009(7) 0.035(10) 0.049(10) -0.006(9) -0.006(7) -0.002(7)
N2 0.014(7) 0.021(9) 0.045(10) 0.009(8) 0.004(7) 0.000(7)
O2 0.020(6) 0.037(9) 0.051(8) -0.001(7) 0.000(6) -0.006(6)
O3 0.017(3) 0.017(3) 0.017(3) 0.0005(10) 0.0010(10) -0.0001(10)
O4 0.016(5) 0.034(8) 0.029(7) -0.001(6) 0.005(5) 0.001(6)
O5 0.015(5) 0.034(8) 0.042(8) -0.002(7) 0.006(5) -0.004(6)
O6 0.019(6) 0.024(8) 0.024(7) 0.000(7) -0.004(5) -0.008(6)
C1 0.032(10) 0.032(13) 0.053(13) 0.021(11) 0.011(9) 0.014(9)
C5 0.038(12) 0.069(19) 0.053(14) -0.026(14) 0.002(11) -0.014(12)
C6 0.038(11) 0.014(12) 0.043(12) 0.005(11) -0.010(10) 0.002(9)
C7 0.016(7) 0.025(8) 0.048(8) 0.014(7) -0.005(7) 0.001(6)
C8 0.008(8) 0.055(15) 0.043(12) 0.004(11) -0.001(8) -0.002(9)
C9 0.014(8) 0.036(13) 0.033(11) 0.015(10) -0.002(8) 0.010(9)
C10 0.005(7) 0.032(13) 0.038(11) -0.001(10) 0.005(8) 0.005(8)
C11 0.006(8) 0.032(13) 0.069(14) 0.000(12) 0.002(9) 0.011(9)
C12 0.034(10) 0.021(12) 0.067(14) -0.002(11) -0.002(10) -0.004(9)
C13 0.021(9) 0.017(12) 0.073(15) 0.009(12) 0.011(10) 0.005(9)
C14 0.018(7) 0.025(8) 0.038(8) 0.001(7) 0.004(7) 0.007(7)
C15 0.025(9) 0.057(15) 0.032(12) -0.017(11) 0.003(9) -0.019(11)
C16 0.029(10) 0.030(13) 0.026(11) 0.016(11) -0.001(9) -0.018(10)
C17 0.030(10) 0.052(15) 0.023(11) 0.002(12) -0.002(9) -0.007(11)
C18 0.046(12) 0.044(15) 0.036(12) 0.020(12) -0.001(10) -0.009(11)
K2 0.0155(18) 0.034(3) 0.049(3) -0.014(2) -0.0009(18) 0.0020(18)
N3 0.021(9) 0.081(16) 0.092(15) -0.062(13) 0.014(10) -0.013(9)
N4 0.041(9) 0.011(9) 0.043(11) 0.015(9) 0.015(8) 0.002(8)
O7 0.029(7) 0.038(9) 0.065(9) -0.016(7) 0.010(6) -0.006(6)
O8 0.023(6) 0.031(9) 0.070(9) -0.018(8) 0.015(6) -0.003(6)
O10 0.058(9) 0.107(15) 0.033(9) -0.003(9) -0.010(8) 0.025(10)
O11 0.064(7) 0.070(8) 0.077(8) -0.032(7) 0.032(7) -0.023(7)
O12 0.022(6) 0.029(8) 0.035(7) -0.007(6) 0.011(6) 0.000(6)
C19 0.054(13) 0.062(17) 0.052(14) -0.010(13) 0.008(11) -0.046(13)
C20 0.032(10) 0.037(13) 0.059(14) -0.010(12) 0.000(10) -0.004(10)
C21 0.038(5) 0.038(5) 0.038(5) -0.0003(10) 0.0034(11) 0.0000(10)
C22 0.031(10) 0.057(16) 0.064(15) -0.018(13) 0.023(10) -0.003(11)
C23 0.025(10) 0.060(17) 0.102(18) -0.038(15) 0.029(11) -0.014(12)
C24 0.036(11) 0.026(13) 0.081(16) -0.025(12) 0.026(11) -0.013(10)
C29 0.12(2) 0.033(16) 0.08(2) 0.016(15) 0.052(18) 0.024(16)
C30 0.095(17) 0.045(17) 0.040(15) -0.019(13) 0.031(13) -0.032(14)
C33 0.077(15) 0.08(2) 0.075(18) -0.023(15) 0.063(14) -0.036(15)
C34 0.048(11) 0.038(14) 0.036(12) -0.016(11) 0.015(10) -0.009(10)
C35 0.051(11) 0.020(12) 0.020(11) 0.008(9) 0.007(9) -0.002(10)
C36 0.026(10) 0.041(14) 0.051(14) -0.017(11) 0.003(10) -0.016(9)
K3 0.0249(19) 0.023(2) 0.041(3) 0.003(2) -0.0041(19) -0.0004(18)
N5 0.021(8) 0.036(11) 0.049(10) -0.001(9) 0.011(8) 0.007(7)
N6 0.065(13) 0.037(13) 0.065(13) -0.003(11) -0.015(11) -0.017(10)
O13 0.033(6) 0.028(8) 0.037(8) 0.006(7) 0.000(6) 0.001(6)
O14 0.067(9) 0.047(10) 0.034(8) 0.008(8) 0.003(7) -0.004(8)
O15 0.019(7) 0.072(12) 0.051(9) 0.000(9) -0.002(6) -0.018(7)
O16 0.037(8) 0.051(11) 0.073(10) -0.004(9) -0.011(8) -0.007(7)
O17 0.040(7) 0.036(9) 0.016(7) 0.004(7) 0.004(6) -0.002(6)
O18 0.051(8) 0.024(9) 0.069(10) -0.008(8) 0.007(8) 0.018(7)
C37 0.078(15) 0.023(13) 0.087(17) 0.004(13) 0.032(14) -0.011(12)
C38 0.052(12) 0.041(14) 0.052(14) -0.001(13) 0.022(11) 0.011(12)
C39 0.043(11) 0.042(14) 0.053(14) 0.013(12) 0.013(11) 0.006(11)
C40 0.067(9) 0.055(10) 0.045(9) 0.009(8) 0.001(8) 0.003(8)
C41 0.087(10) 0.071(11) 0.069(10) -0.003(9) -0.001(8) -0.005(9)
C42 0.094(18) 0.060(19) 0.059(16) -0.028(15) -0.004(14) -0.003(15)
C43 0.054(13) 0.025(12) 0.051(13) 0.001(11) 0.014(11) -0.002(10)
C44 0.036(12) 0.073(19) 0.043(14) 0.020(14) 0.006(10) 0.007(12)
C45 0.044(14) 0.13(3) 0.067(17) 0.014(17) 0.022(12) 0.000(15)
C46 0.038(13) 0.09(2) 0.09(2) -0.014(17) -0.014(13) -0.008(14)
C47 0.040(13) 0.048(18) 0.13(2) -0.022(18) -0.026(15) -0.017(12)
C48 0.11(2) 0.046(17) 0.068(18) -0.016(14) -0.045(17) -0.004(16)
C49 0.039(12) 0.063(17) 0.045(13) -0.019(13) 0.011(11) 0.005(12)
C50 0.027(10) 0.054(15) 0.031(12) 0.000(13) 0.000(9) -0.001(10)
C51 0.062(14) 0.055(17) 0.041(14) 0.030(13) -0.001(11) 0.023(12)
C52 0.052(13) 0.042(14) 0.040(13) 0.017(12) 0.008(11) 0.032(11)
C53 0.057(14) 0.033(15) 0.065(15) 0.007(13) 0.009(12) -0.008(12)
C54 0.070(16) 0.041(16) 0.084(18) -0.030(15) 0.039(14) -0.022(13)
K4 0.023(2) 0.048(3) 0.046(3) -0.026(2) 0.0032(19) -0.005(2)
N7 0.072(13) 0.072(15) 0.045(11) -0.021(11) -0.015(10) -0.003(11)
O19 0.144(11) 0.162(12) 0.158(11) -0.017(9) -0.001(9) -0.003(9)
O20 0.096(9) 0.124(10) 0.114(10) 0.017(8) 0.013(8) -0.005(8)
O23 0.043(8) 0.040(9) 0.050(9) -0.012(8) -0.002(7) -0.007(7)
O24 0.021(6) 0.036(9) 0.048(8) -0.006(8) 0.003(7) 0.002(6)
C56 0.077(10) 0.096(12) 0.105(12) -0.014(9) 0.025(9) -0.028(9)
C57 0.053(13) 0.021(13) 0.079(17) -0.012(13) -0.044(13) -0.002(11)
C58 0.048(9) 0.084(11) 0.079(10) 0.039(9) 0.020(8) 0.012(8)
C60 0.059(9) 0.088(11) 0.078(10) -0.021(9) -0.001(8) -0.012(8)
C64 0.10(2) 0.034(17) 0.16(3) 0.007(19) 0.03(2) 0.019(16)
C65 0.146(17) 0.167(17) 0.163(17) -0.018(10) 0.013(10) 0.009(10)
C66 0.198(19) 0.19(2) 0.183(19) 0.001(10) 0.007(10) 0.011(10)
C68 0.048(12) 0.056(16) 0.041(13) -0.004(13) -0.013(11) 0.016(12)
C69 0.042(12) 0.057(16) 0.044(13) -0.010(13) -0.016(11) 0.010(12)
C70 0.039(13) 0.073(19) 0.089(19) 0.028(17) 0.026(14) 0.017(13)
C71 0.050(13) 0.061(17) 0.086(18) 0.019(16) 0.041(13) 0.010(13)
C72 0.048(9) 0.073(10) 0.069(10) -0.024(8) 0.002(8) 0.011(8)
N8 0.113(11) 0.127(12) 0.112(11) -0.025(9) 0.012(9) -0.002(9)
O22 0.066(7) 0.116(10) 0.063(8) -0.016(8) 0.014(7) 0.009(7)
C55 0.25(2) 0.24(2) 0.22(2) -0.012(10) 0.017(10) -0.009(10)
C59 0.118(12) 0.105(12) 0.089(12) -0.026(9) 0.022(9) -0.003(9)
C63 0.108(13) 0.113(14) 0.126(14) 0.002(10) 0.011(10) 0.001(9)
C67 0.100(11) 0.096(12) 0.098(12) -0.018(9) 0.012(9) -0.009(9)
N9 0.046(9) 0.038(11) 0.054(11) 0.008(9) -0.005(8) 0.005(9)
N10 0.052(10) 0.037(12) 0.096(15) -0.033(11) 0.021(10) -0.018(9)
C73 0.015(9) 0.036(15) 0.11(2) -0.010(14) -0.004(11) 0.006(10)
C74 0.064(14) 0.060(17) 0.043(15) -0.009(13) 0.006(12) 0.014(13)
N11 0.003(6) 0.015(8) 0.063(9) 0.000(7) 0.006(6) 0.006(6)
C75 0.019(9) 0.028(12) 0.039(11) -0.006(10) 0.007(9) 0.008(8)

loop_
_atom_type_symbol
_atom_type_description
_atom_type_scat_dispersion_real
_atom_type_scat_dispersion_imag
_atom_type_scat_source
C C 0.0033 0.0016 'International Tables Vol C Tables 4.2.6.8 and 6.1.1.4'
H H 0.0000 0.0000 'International Tables Vol C Tables 4.2.6.8 and 6.1.1.4'
N N 0.0061 0.0033 'International Tables Vol C Tables 4.2.6.8 and 6.1.1.4'
O O 0.0106 0.0060 'International Tables Vol C Tables 4.2.6.8 and 6.1.1.4'
K K 0.2009 0.2494 'International Tables Vol C Tables 4.2.6.8 and 6.1.1.4'
Ge Ge 0.1547 1.8001 'International Tables Vol C Tables 4.2.6.8 and 6.1.1.4'
Sn Sn -0.6537 1.4246 'International Tables Vol C Tables 4.2.6.8 and 6.1.1.4'
Bi Bi -4.1077 10.2566 'International Tables Vol C Tables 4.2.6.8 and 6.1.1.4'

loop_
_geom_angle_atom_site_label_1
_geom_angle_atom_site_label_2
_geom_angle_atom_site_label_3
_geom_angle
_geom_angle_site_symmetry_1
Ge10 Ge1 Sn8 120.80(8) .
Ge10 Ge1 Sn7 131.12(8) .
Sn8 Ge1 Sn7 103.87(7) .
Ge10 Ge1 Sn2 100.72(8) .
Sn8 Ge1 Sn2 65.08(6) .
Sn7 Ge1 Sn2 116.26(7) .
Ge10 Ge1 Sn3 106.82(8) .
Sn8 Ge1 Sn3 115.66(7) .
Sn7 Ge1 Sn3 65.61(6) .
Sn2 Ge1 Sn3 65.77(6) .
Ge1 Sn2 Ge9 105.75(7) .
Ge1 Sn2 Sn8 56.79(6) .
Ge9 Sn2 Sn8 108.90(6) .
Ge1 Sn2 Sn3 57.59(5) .
Ge9 Sn2 Sn3 58.41(5) .
Sn8 Sn2 Sn3 102.94(6) .
Ge1 Sn2 Sn5 94.63(6) .
Ge9 Sn2 Sn5 56.53(5) .
Sn8 Sn2 Sn5 57.71(4) .
Sn3 Sn2 Sn5 93.35(5) .
Ge1 Sn3 Ge9 103.63(7) .
Ge1 Sn3 Sn7 56.08(5) .
Ge9 Sn3 Sn7 109.03(7) .
Ge1 Sn3 Sn2 56.64(5) .
Ge9 Sn3 Sn2 56.81(6) .
Sn7 Sn3 Sn2 101.76(6) .
Ge1 Sn3 Sn6 94.51(6) .
Ge9 Sn3 Sn6 57.33(5) .
Sn7 Sn3 Sn6 58.31(4) .
Sn2 Sn3 Sn6 93.26(5) .
Sn7 Bi4 Sn8 90.60(4) .
Sn7 Bi4 Sn5 104.79(4) .
Sn8 Bi4 Sn5 57.30(4) .
Sn7 Bi4 Sn6 58.41(4) .
Sn8 Bi4 Sn6 104.15(4) .
Sn5 Bi4 Sn6 66.75(4) .
Ge9 Sn5 Sn8 109.48(6) .
Ge9 Sn5 Bi4 106.24(6) .
Sn8 Sn5 Bi4 60.69(4) .
Ge9 Sn5 Sn2 56.23(5) .
Sn8 Sn5 Sn2 58.64(4) .
Bi4 Sn5 Sn2 98.79(5) .
Ge9 Sn6 Sn7 109.38(6) .
Ge9 Sn6 Bi4 104.81(6) .
Sn7 Sn6 Bi4 59.74(4) .
Ge9 Sn6 Sn3 56.91(5) .
Sn7 Sn6 Sn3 59.12(4) .
Bi4 Sn6 Sn3 98.97(4) .
Ge1 Sn7 Sn6 98.96(6) .
Ge1 Sn7 Sn3 58.31(5) .
Sn6 Sn7 Sn3 62.57(5) .
Ge1 Sn7 Bi4 82.91(5) .
Sn6 Sn7 Bi4 61.86(4) .
Sn3 Sn7 Bi4 102.74(5) .
Ge1 Sn8 Sn5 99.64(6) .
Ge1 Sn8 Sn2 58.14(6) .
Sn5 Sn8 Sn2 63.65(5) .
Ge1 Sn8 Bi4 82.54(5) .
Sn5 Sn8 Bi4 62.01(4) .
Sn2 Sn8 Bi4 102.99(5) .
Sn2 Ge9 Sn5 67.24(6) .
Sn2 Ge9 Sn3 64.78(5) .
Sn5 Ge9 Sn3 104.06(7) .
Sn2 Ge9 Sn6 103.75(7) .
Sn5 Ge9 Sn6 73.25(6) .
Sn3 Ge9 Sn6 65.76(6) .
Ge1 Ge10 Sn16 126.76(8) .
Ge1 Ge10 Sn17 124.99(9) .
Sn16 Ge10 Sn17 103.96(6) .
Ge1 Ge10 Sn12 104.11(7) .
Sn16 Ge10 Sn12 65.18(6) .
Sn17 Ge10 Sn12 116.62(7) .
Ge1 Ge10 Sn11 102.29(7) .
Sn16 Ge10 Sn11 116.79(7) .
Sn17 Ge10 Sn11 66.25(6) .
Sn12 Ge10 Sn11 66.23(6) .
Ge10 Sn11 Ge18 103.89(7) .
Ge10 Sn11 Sn17 56.07(5) .
Ge18 Sn11 Sn17 109.24(6) .
Ge10 Sn11 Sn12 56.47(5) .
Ge18 Sn11 Sn12 56.76(6) .
Sn17 Sn11 Sn12 101.28(5) .
Ge10 Sn11 Sn14 94.28(5) .
Ge18 Sn11 Sn14 57.16(5) .
Sn17 Sn11 Sn14 58.39(4) .
Sn12 Sn11 Sn14 92.30(5) .
Ge10 Sn12 Ge18 105.23(7) .
Ge10 Sn12 Sn16 56.47(5) .
Ge18 Sn12 Sn16 110.69(6) .
Ge10 Sn12 Sn15 95.38(6) .
Ge18 Sn12 Sn15 57.68(5) .
Sn16 Sn12 Sn15 59.10(4) .
Ge10 Sn12 Sn11 57.30(5) .
Ge18 Sn12 Sn11 57.52(5) .
Sn16 Sn12 Sn11 103.01(6) .
Sn15 Sn12 Sn11 93.91(5) .
Sn17 Bi13 Sn16 90.50(4) .
Sn17 Bi13 Sn15 105.27(4) .
Sn16 Bi13 Sn15 57.76(4) .
Sn17 Bi13 Sn14 58.74(4) .
Sn16 Bi13 Sn14 105.06(4) .
Sn15 Bi13 Sn14 67.37(4) .
Ge18 Sn14 Sn17 110.72(6) .
Ge18 Sn14 Bi13 105.30(6) .
Sn17 Sn14 Bi13 60.36(4) .
Ge18 Sn14 Sn11 56.98(5) .
Sn17 Sn14 Sn11 60.23(4) .
Bi13 Sn14 Sn11 99.97(4) .
Ge18 Sn15 Sn16 111.26(6) .
Ge18 Sn15 Sn12 57.59(5) .
Sn16 Sn15 Sn12 59.83(4) .
Ge18 Sn15 Bi13 106.02(6) .
Sn16 Sn15 Bi13 61.06(4) .
Sn12 Sn15 Bi13 100.38(5) .
Ge10 Sn16 Sn15 98.00(6) .
Ge10 Sn16 Sn12 58.35(5) .
Sn15 Sn16 Sn12 61.06(4) .
Ge10 Sn16 Bi13 82.74(5) .
Sn15 Sn16 Bi13 61.18(4) .
Sn12 Sn16 Bi13 101.29(5) .
Ge10 Sn17 Sn14 97.44(6) .
Ge10 Sn17 Bi13 82.41(5) .
Sn14 Sn17 Bi13 60.91(4) .
Ge10 Sn17 Sn11 57.68(5) .
Sn14 Sn17 Sn11 61.38(4) .
Bi13 Sn17 Sn11 101.12(5) .
Sn12 Ge18 Sn15 64.73(6) .
Sn12 Ge18 Sn11 65.72(6) .
Sn15 Ge18 Sn11 103.61(7) .
Sn12 Ge18 Sn14 103.37(7) .
Sn15 Ge18 Sn14 73.76(6) .
Sn11 Ge18 Sn14 65.86(6) .
O1 K1 O5 91.0(6) .
O1 K1 O6 109.9(6) .
O5 K1 O6 60.1(3) .
O1 K1 O3 106.1(6) .
O5 K1 O3 98.6(3) .
O6 K1 O3 137.8(3) .
O1 K1 O2 60.3(6) .
O5 K1 O2 136.6(3) .
O6 K1 O2 97.5(3) .
O3 K1 O2 119.3(3) .
O1 K1 O1' 10.0(7) .
O5 K1 O1' 99.2(7) .
O6 K1 O1' 119.0(7) .
O3 K1 O1' 99.0(7) .
O2 K1 O1' 57.2(8) .
O1 K1 O4 148.1(6) .
O5 K1 O4 118.1(3) .
O6 K1 O4 96.8(3) .
O3 K1 O4 59.4(3) .
O2 K1 O4 100.0(3) .
O1' K1 O4 138.2(7) .
O1 K1 N1 62.0(6) .
O5 K1 N1 59.5(4) .
O6 K1 N1 118.7(4) .
O3 K1 N1 62.0(3) .
O2 K1 N1 119.2(4) .
O1' K1 N1 62.6(8) .
O4 K1 N1 120.0(3) .
O1 K1 N2 118.5(6) .
O5 K1 N2 120.8(4) .
O6 K1 N2 61.8(4) .
O3 K1 N2 117.3(3) .
O2 K1 N2 61.1(4) .
O1' K1 N2 117.8(8) .
O4 K1 N2 59.4(3) .
N1 K1 N2 179.3(4) .
O1 K1 C2 17.4(11) .
O5 K1 C2 89.6(10) .
O6 K1 C2 123.5(10) .
O3 K1 C2 89.1(10) .
O2 K1 C2 72.0(11) .
O1' K1 C2 15.0(11) .
O4 K1 C2 139.4(10) .
N1 K1 C2 47.6(11) .
N2 K1 C2 132.8(11) .
C13 N1 C7 113.6(13) .
C13 N1 C1 109.6(13) .
C7 N1 C1 107.0(12) .
C13 N1 K1 109.9(10) .
C7 N1 K1 107.7(9) .
C1 N1 K1 109.0(10) .
C18 N2 C12 110.9(14) .
C18 N2 C6 112.2(13) .
C12 N2 C6 108.4(13) .
C18 N2 K1 106.4(10) .
C12 N2 K1 111.7(10) .
C6 N2 K1 107.3(9) .
C4 O2 C5 106.3(16) .
C4 O2 C4' 24.5(19) .
C5 O2 C4' 121(2) .
C4 O2 K1 111.5(14) .
C5 O2 K1 118.6(9) .
C4' O2 K1 113(2) .
C8 O3 C9 110.8(11) .
C8 O3 K1 117.3(8) .
C9 O3 K1 115.8(8) .
C10 O4 C11 113.1(12) .
C10 O4 K1 113.4(8) .
C11 O4 K1 116.3(8) .
C14 O5 C15 114.0(12) .
C14 O5 K1 119.6(9) .
C15 O5 K1 117.5(10) .
C16 O6 C17 107.7(12) .
C16 O6 K1 115.4(9) .
C17 O6 K1 118.4(9) .
C2' C1 N1 114.7(17) .
C2' C1 C2 21(2) .
N1 C1 C2 106(2) .
O2 C5 C6 110.6(16) .
C5 C6 N2 115.7(15) .
N1 C7 C8 110.3(13) .
O3 C8 C7 111.5(13) .
O3 C9 C10 109.1(13) .
O4 C10 C9 111.8(13) .
O4 C11 C12 109.9(14) .
N2 C12 C11 114.3(15) .
N1 C13 C14 114.8(14) .
C13 C14 O5 107.4(12) .
C16 C15 O5 108.7(13) .
O6 C16 C15 110.6(14) .
O6 C17 C18 108.8(14) .
N2 C18 C17 117.7(15) .
C2 O1 C3 105(4) .
C2 O1 K1 115(3) .
C3 O1 K1 114.9(17) .
O1 C2 C1 115(5) .
O1 C2 K1 48(2) .
C1 C2 K1 89(2) .
C4 C3 O1 113(3) .
C3 C4 O2 108(2) .
C3' O1' C2' 114(3) .
C3' O1' K1 123(3) .
C2' O1' K1 112.3(18) .
C1 C2' O1' 113(2) .
O1' C3' C4' 104(4) .
C3' C4' O2 121(4) .
O8 K2 O10 90.7(4) .
O8 K2 O9' 133.6(6) .
O10 K2 O9' 61.9(6) .
O8 K2 O11 139.5(4) .
O10 K2 O11 125.9(4) .
O9' K2 O11 83.9(6) .
O8 K2 O12 100.6(3) .
O10 K2 O12 102.8(4) .
O9' K2 O12 120.6(6) .
O11 K2 O12 58.7(4) .
O8 K2 O9 111.1(8) .
O10 K2 O9 54.8(8) .
O9' K2 O9 22.6(7) .
O11 K2 O9 104.9(8) .
O12 K2 O9 140.1(7) .
O8 K2 O7 60.2(3) .
O10 K2 O7 128.1(4) .
O9' K2 O7 106.4(6) .
O11 K2 O7 100.0(4) .
O12 K2 O7 123.0(4) .
O9 K2 O7 94.2(7) .
O8 K2 N3 120.3(4) .
O10 K2 N3 118.2(5) .
O9' K2 N3 58.2(7) .
O11 K2 N3 61.1(4) .
O12 K2 N3 119.2(4) .
O9 K2 N3 64.1(8) .
O7 K2 N3 61.0(4) .
O8 K2 N4 60.3(4) .
O10 K2 N4 60.6(4) .
O9' K2 N4 120.6(6) .
O11 K2 N4 119.3(4) .
O12 K2 N4 61.3(4) .
O9 K2 N4 114.8(8) .
O7 K2 N4 119.8(4) .
N3 K2 N4 178.8(5) .
O8 K2 C27' 105.7(7) .
O10 K2 C27' 49.2(9) .
O9' K2 C27' 28.0(9) .
O11 K2 C27' 111.4(7) .
O12 K2 C27' 140.8(8) .
O9 K2 C27' 7.0(11) .
O7 K2 C27' 95.4(9) .
N3 K2 C27' 70.4(9) .
N4 K2 C27' 108.5(8) .
C25' N3 C31' 74(3) .
C25' N3 C19 110(2) .
C31' N3 C19 130(3) .
C25' N3 C31 104(2) .
C31' N3 C31 39(2) .
C19 N3 C31 96(2) .
C25' N3 C25 23(2) .
C31' N3 C25 91(3) .
C19 N3 C25 109.8(18) .
C31 N3 C25 125(2) .
C25' N3 K2 122(2) .
C31' N3 K2 108(2) .
C19 N3 K2 110.0(10) .
C31 N3 K2 111.6(15) .
C25 N3 K2 103.3(15) .
C30 N4 C24 106.3(14) .
C30 N4 C36 109.2(14) .
C24 N4 C36 114.7(14) .
C30 N4 K2 108.1(11) .
C24 N4 K2 109.6(10) .
C36 N4 K2 108.8(9) .
C21 O7 C20 110.4(13) .
C21 O7 K2 112.8(10) .
C20 O7 K2 116.2(9) .
C23 O8 C22 113.1(13) .
C23 O8 K2 117.5(9) .
C22 O8 K2 116.8(9) .
C28 O10 C29 100(2) .
C28 O10 C28' 25.4(19) .
C29 O10 C28' 125(2) .
C28 O10 K2 127(2) .
C29 O10 K2 123.0(13) .
C28' O10 K2 107.4(17) .
C33 O11 C32' 127(2) .
C33 O11 C32 100.4(19) .
C32' O11 C32 38.5(18) .
C33 O11 K2 117.5(10) .
C32' O11 K2 111.5(18) .
C32 O11 K2 115.6(15) .
C35 O12 C34 113.3(12) .
C35 O12 K2 114.9(9) .
C34 O12 K2 113.9(9) .
N3 C19 C20 112.9(16) .
O7 C20 C19 111.1(15) .
O7 C21 C22 107.1(13) .
O8 C22 C21 110.0(14) .
O8 C23 C24 108.8(16) .
N4 C24 C23 110.4(15) .
O10 C29 C30 109.0(17) .
N4 C30 C29 117.3(17) .
O11 C33 C34 106.6(18) .
O12 C34 C33 111.4(14) .
O12 C35 C36 111.3(14) .
N4 C36 C35 115.4(14) .
C32 C31 N3 115(2) .
O11 C32 C31 97(3) .
C26 O9 C27 110(3) .
C26 O9 K2 122(3) .
C27 O9 K2 120(2) .
C26 C25 N3 120(3) .
O9 C26 C25 112(3) .
O9 C27 C28 113(3) .
O10 C28 C27 106(3) .
N3 C31' C32' 100(3) .
N3 C31' C26' 79(3) .
C32' C31' C26' 143(4) .
O11 C32' C31' 119(3) .
C26' O9' C27' 107(3) .
C26' O9' K2 116(2) .
C27' O9' K2 90(2) .
N3 C25' C26' 112(4) .
O9' C26' C25' 122(3) .
O9' C26' C31' 109(3) .
C25' C26' C31' 50(2) .
C28' C27' O9' 107(3) .
C28' C27' K2 94(3) .
O9' C27' K2 61.5(19) .
C27' C28' O10 110(3) .
O18 K3 O15 120.0(4) .
O18 K3 O17 61.3(4) .
O15 K3 O17 94.2(3) .
O18 K3 O16 98.4(4) .
O15 K3 O16 61.7(4) .
O17 K3 O16 136.8(4) .
O18 K3 O13 132.6(4) .
O15 K3 O13 101.7(4) .
O17 K3 O13 96.5(3) .
O16 K3 O13 122.0(4) .
O18 K3 O14 93.3(4) .
O15 K3 O14 142.2(4) .
O17 K3 O14 118.9(3) .
O16 K3 O14 98.7(4) .
O13 K3 O14 59.5(4) .
O18 K3 N6 60.6(5) .
O15 K3 N6 119.3(5) .
O17 K3 N6 121.6(5) .
O16 K3 N6 58.8(5) .
O13 K3 N6 118.4(5) .
O14 K3 N6 60.0(5) .
O18 K3 N5 120.1(4) .
O15 K3 N5 60.3(4) .
O17 K3 N5 59.1(4) .
O16 K3 N5 120.7(4) .
O13 K3 N5 61.3(4) .
O14 K3 N5 119.9(4) .
N6 K3 N5 179.3(5) .
O18 K3 C51 41.5(4) .
O15 K3 C51 96.4(4) .
O17 K3 C51 22.7(4) .
O16 K3 C51 119.0(5) .
O13 K3 C51 117.9(4) .
O14 K3 C51 121.2(4) .
N6 K3 C51 101.8(5) .
N5 K3 C51 78.9(5) .
C49 N5 C43 111.8(14) .
C49 N5 C37 110.5(15) .
C43 N5 C37 107.8(14) .
C49 N5 K3 109.8(11) .
C43 N5 K3 110.2(10) .
C37 N5 K3 106.7(10) .
C54 N6 C48 111.5(17) .
C54 N6 C42 109.3(17) .
C48 N6 C42 109.4(18) .
C54 N6 K3 105.9(12) .
C48 N6 K3 110.2(13) .
C42 N6 K3 110.6(12) .
C39 O13 C38 110.9(13) .
C39 O13 K3 115.4(10) .
C38 O13 K3 116.8(10) .
C40 O14 C41 111.5(15) .
C40 O14 K3 115.2(11) .
C41 O14 K3 118.9(12) .
C44 O15 C45 108.4(16) .
C44 O15 K3 115.5(9) .
C45 O15 K3 114.5(11) .
C47 O16 C46 108.8(17) .
C47 O16 K3 121.0(11) .
C46 O16 K3 111.8(11) .
C50 O17 C51 112.2(13) .
C50 O17 K3 117.3(10) .
C51 O17 K3 108.1(10) .
C53 O18 C52 111.3(14) .
C53 O18 K3 124.5(12) .
C52 O18 K3 120.3(10) .
C38 C37 N5 112.8(15) .
O13 C38 C37 109.7(15) .
O13 C39 C40 109.5(15) .
O14 C40 C39 112.3(16) .
O14 C41 C42 109.1(18) .
C41 C42 N6 114.8(19) .
N5 C43 C44 114.8(15) .
O15 C44 C43 110.6(16) .
O15 C45 C46 107.6(19) .
O16 C46 C45 107.5(19) .
O16 C47 C48 108.8(19) .
N6 C48 C47 113.3(18) .
N5 C49 C50 111.9(16) .
O17 C50 C49 108.9(14) .
O17 C51 C52 111.7(15) .
O17 C51 K3 49.2(7) .
C52 C51 K3 81.9(11) .
O18 C52 C51 107.3(14) .
O18 C53 C54 107.9(17) .
N6 C54 C53 118.0(17) .
O21' K4 O23 104.8(6) .
O21' K4 O24 130.1(7) .
O23 K4 O24 60.2(4) .
O21' K4 O19 121.3(8) .
O23 K4 O19 81.3(5) .
O24 K4 O19 104.1(6) .
O21' K4 O20 130.8(7) .
O23 K4 O20 122.4(5) .
O24 K4 O20 88.4(5) .
O19 K4 O20 59.7(6) .
O21' K4 O22 48.7(7) .
O23 K4 O22 136.9(4) .
O24 K4 O22 107.4(4) .
O19 K4 O22 139.5(6) .
O20 K4 O22 96.3(5) .
O21' K4 N7 65.1(7) .
O23 K4 N7 60.5(4) .
O24 K4 N7 120.6(5) .
O19 K4 N7 69.0(7) .
O20 K4 N7 126.0(6) .
O22 K4 N7 113.4(5) .
O21' K4 O21 21.2(6) .
O23 K4 O21 109.8(5) .
O24 K4 O21 150.8(5) .
O19 K4 O21 101.0(7) .
O20 K4 O21 117.5(6) .
O22 K4 O21 59.3(5) .
N7 K4 O21 56.2(6) .
O21' K4 N8 109.7(8) .
O23 K4 N8 121.7(6) .
O24 K4 N8 61.6(5) .
O19 K4 N8 115.6(8) .
O20 K4 N8 57.6(6) .
O22 K4 N8 61.5(6) .
N7 K4 N8 174.8(7) .
O21 K4 N8 119.3(7) .
O21' K4 C58 140.4(7) .
O23 K4 C58 104.3(5) .
O24 K4 C58 87.9(4) .
O19 K4 C58 39.8(6) .
O20 K4 C58 21.5(5) .
O22 K4 C58 116.9(5) .
N7 K4 C58 108.5(6) .
O21 K4 C58 121.2(6) .
N8 K4 C58 75.9(7) .
O21' K4 C56 98.4(8) .
O23 K4 C56 80.2(5) .
O24 K4 C56 121.9(5) .
O19 K4 C56 23.8(6) .
O20 K4 C56 78.4(6) .
O22 K4 C56 130.0(5) .
N7 K4 C56 47.7(6) .
O21 K4 C56 79.1(6) .
N8 K4 C56 136.0(7) .
C58 K4 C56 61.2(6) .
O21' K4 C65 66.0(9) .
O23 K4 C65 141.4(7) .
O24 K4 C65 95.8(7) .
O19 K4 C65 136.5(8) .
O20 K4 C65 83.1(8) .
O22 K4 C65 17.3(6) .
N7 K4 C65 130.7(7) .
O21 K4 C65 75.6(8) .
N8 K4 C65 44.4(8) .
C58 K4 C65 104.5(8) .
C56 K4 C65 136.9(8) .
C67 N7 C61 134(2) .
C67 N7 C61' 81(2) .
C61 N7 C61' 82(2) .
C67 N7 C55 105(2) .
C61 N7 C55 78(2) .
C61' N7 C55 157(3) .
C67 N7 K4 108.3(15) .
C61 N7 K4 116.1(14) .
C61' N7 K4 97.0(18) .
C55 N7 K4 102.0(18) .
C56 O19 C57 118(2) .
C56 O19 K4 102.1(17) .
C57 O19 K4 116.0(15) .
C58 O20 C59 120(2) .
C58 O20 K4 100.8(16) .
C59 O20 K4 112.4(15) .
C68 O23 C69 113.2(14) .
C68 O23 K4 116.6(10) .
C69 O23 K4 118.0(10) .
C70 O24 C71 115.1(15) .
C70 O24 K4 109.6(10) .
C71 O24 K4 112.5(9) .
C55 C56 O19 123(3) .
C55 C56 K4 89(2) .
O19 C56 K4 54.1(14) .
C58 C57 O19 101(2) .
O20 C58 C57 129(2) .
O20 C58 K4 57.7(14) .
C57 C58 K4 93.4(15) .
N8 C60 C59 97(2) .
C63 C64 O22 123(3) .
O22 C65 C66 128(4) .
O22 C65 K4 50(2) .
C66 C65 K4 84(3) .
C65 C66 N8 122(4) .
O23 C68 C67 116.5(18) .
O23 C69 C70 104.8(15) .
O24 C70 C69 113.5(17) .
O24 C71 C72 112.7(18) .
C71 C72 N8 121.8(19) .
C62 O21 C63 121(3) .
C62 O21 K4 114.8(18) .
C63 O21 K4 110.0(16) .
N7 C61 C62 98(2) .
O21 C62 C61 111(3) .
C63 O21' C62' 91(3) .
C63 O21' K4 140(2) .
C62' O21' K4 119(2) .
C62' C61' N7 114(4) .
C62' C61' K4 84(3) .
N7 C61' K4 55.0(15) .
C61' C62' O21' 105(4) .
C61' C62' C63 144(4) .
O21' C62' C63 40.5(16) .
C60 N8 C66 96(2) .
C60 N8 C72 117(2) .
C66 N8 C72 123(3) .
C60 N8 K4 110.5(17) .
C66 N8 K4 101(2) .
C72 N8 K4 108.0(15) .
C65 O22 C64 127(3) .
C65 O22 K4 113(2) .
C64 O22 K4 114.8(15) .
C56 C55 N7 115(3) .
O20 C59 C60 105(2) .
C64 C63 O21' 101(3) .
C64 C63 O21 113(3) .
O21' C63 O21 43.2(15) .
C64 C63 C62' 148(3) .
O21' C63 C62' 48.2(19) .
O21 C63 C62' 40.2(16) .
N7 C67 C68 130(2) .
N9 C73 C74 111.4(18) .
N10 C74 C73 111.2(17) .
C75 C75 N11 117.1(18) 3_565

loop_
_geom_bond_atom_site_label_1
_geom_bond_atom_site_label_2
_geom_bond_distance
_geom_bond_site_symmetry_2
Ge1 Ge10 2.494(2) .
Ge1 Sn8 2.670(2) .
Ge1 Sn7 2.672(2) .
Ge1 Sn2 2.710(2) .
Ge1 Sn3 2.739(2) .
Sn2 Ge9 2.737(2) .
Sn2 Sn8 2.894(2) .
Sn2 Sn3 2.959(2) .
Sn2 Sn5 3.0367(17) .
Sn3 Ge9 2.786(2) .
Sn3 Sn7 2.932(2) .
Sn3 Sn6 3.0327(17) .
Bi4 Sn7 2.9478(15) .
Bi4 Sn8 2.9686(13) .
Bi4 Sn5 3.0063(15) .
Bi4 Sn6 3.0094(14) .
Sn5 Ge9 2.747(2) .
Sn5 Sn8 2.8647(17) .
Sn6 Ge9 2.800(2) .
Sn6 Sn7 2.9071(19) .
Ge10 Sn16 2.694(2) .
Ge10 Sn17 2.727(2) .
Ge10 Sn12 2.752(2) .
Ge10 Sn11 2.778(2) .
Sn11 Ge18 2.796(2) .
Sn11 Sn17 3.0087(19) .
Sn11 Sn12 3.021(2) .
Sn11 Sn14 3.0427(17) .
Sn12 Ge18 2.772(2) .
Sn12 Sn16 2.9335(19) .
Sn12 Sn15 2.9694(17) .
Bi13 Sn17 3.0014(14) .
Bi13 Sn16 3.0125(13) .
Bi13 Sn15 3.0161(15) .
Bi13 Sn14 3.0176(15) .
Sn14 Ge18 2.801(2) .
Sn14 Sn17 2.9519(18) .
Sn15 Ge18 2.775(2) .
Sn15 Sn16 2.9116(18) .
K1 O1 2.74(2) .
K1 O5 2.769(11) .
K1 O6 2.792(11) .
K1 O3 2.798(10) .
K1 O2 2.818(12) .
K1 O1' 2.90(3) .
K1 O4 2.905(10) .
K1 N1 2.940(14) .
K1 N2 3.003(13) .
K1 C2 3.36(6) .
N1 C13 1.41(2) .
N1 C7 1.509(19) .
N1 C1 1.527(19) .
N2 C18 1.44(2) .
N2 C12 1.454(19) .
N2 C6 1.48(2) .
O2 C4 1.43(3) .
O2 C5 1.44(2) .
O2 C4' 1.44(4) .
O3 C8 1.404(19) .
O3 C9 1.434(16) .
O4 C10 1.415(17) .
O4 C11 1.420(18) .
O5 C14 1.452(18) .
O5 C15 1.489(18) .
O6 C16 1.392(18) .
O6 C17 1.433(19) .
C1 C2' 1.39(3) .
C1 C2 1.68(6) .
C5 C6 1.47(2) .
C7 C8 1.524(19) .
C9 C10 1.46(2) .
C11 C12 1.50(2) .
C13 C14 1.45(2) .
C15 C16 1.47(2) .
C17 C18 1.51(2) .
O1 C2 1.11(7) .
O1 C3 1.47(4) .
C3 C4 1.37(5) .
O1' C3' 1.29(4) .
O1' C2' 1.56(5) .
C3' C4' 1.43(6) .
K2 O8 2.772(10) .
K2 O10 2.801(16) .
K2 O9' 2.82(2) .
K2 O11 2.833(14) .
K2 O12 2.842(11) .
K2 O9 2.85(3) .
K2 O7 2.850(12) .
K2 N3 2.939(16) .
K2 N4 2.953(14) .
K2 C27' 3.21(5) .
N3 C25' 1.18(4) .
N3 C31' 1.41(5) .
N3 C19 1.48(2) .
N3 C31 1.60(3) .
N3 C25 1.66(4) .
N4 C30 1.45(2) .
N4 C24 1.453(19) .
N4 C36 1.45(2) .
O7 C21 1.402(18) .
O7 C20 1.417(19) .
O8 C23 1.376(19) .
O8 C22 1.44(2) .
O10 C28 1.31(4) .
O10 C29 1.39(2) .
O10 C28' 1.60(4) .
O11 C33 1.43(2) .
O11 C32' 1.46(4) .
O11 C32 1.57(4) .
O12 C35 1.402(18) .
O12 C34 1.408(17) .
C19 C20 1.49(2) .
C21 C22 1.52(2) .
C23 C24 1.53(3) .
C29 C30 1.53(3) .
C33 C34 1.46(2) .
C35 C36 1.48(2) .
C31 C32 1.59(5) .
O9 C26 1.24(4) .
O9 C27 1.43(5) .
C25 C26 1.53(5) .
C27 C28 1.47(5) .
C31' C32' 1.60(6) .
C31' C26' 2.03(7) .
O9' C26' 1.41(4) .
O9' C27' 1.51(4) .
C25' C26' 1.53(5) .
C27' C28' 1.48(6) .
K3 O18 2.686(13) .
K3 O15 2.787(12) .
K3 O17 2.816(11) .
K3 O16 2.822(13) .
K3 O13 2.830(12) .
K3 O14 2.874(12) .
K3 N6 2.998(17) .
K3 N5 3.013(15) .
K3 C51 3.538(19) .
N5 C49 1.41(2) .
N5 C43 1.420(19) .
N5 C37 1.51(2) .
N6 C54 1.43(2) .
N6 C48 1.46(3) .
N6 C42 1.51(2) .
O13 C39 1.429(19) .
O13 C38 1.43(2) .
O14 C40 1.39(2) .
O14 C41 1.43(2) .
O15 C44 1.43(2) .
O15 C45 1.46(2) .
O16 C47 1.37(2) .
O16 C46 1.48(2) .
O17 C50 1.397(19) .
O17 C51 1.44(2) .
O18 C53 1.40(2) .
O18 C52 1.44(2) .
C37 C38 1.49(2) .
C39 C40 1.49(2) .
C41 C42 1.50(3) .
C43 C44 1.48(2) .
C45 C46 1.51(3) .
C47 C48 1.50(3) .
C49 C50 1.50(2) .
C51 C52 1.47(2) .
C53 C54 1.50(3) .
K4 O21' 2.64(3) .
K4 O23 2.785(12) .
K4 O24 2.819(11) .
K4 O19 2.83(2) .
K4 O20 2.89(2) .
K4 O22 2.902(17) .
K4 N7 2.903(16) .
K4 O21 2.94(2) .
K4 N8 3.01(2) .
K4 C58 3.36(2) .
K4 C56 3.42(3) .
K4 C65 3.49(4) .
N7 C67 1.32(3) .
N7 C61 1.37(3) .
N7 C61' 1.66(5) .
N7 C55 1.70(5) .
O19 C56 1.41(3) .
O19 C57 1.44(3) .
O20 C58 1.25(2) .
O20 C59 1.45(3) .
O23 C68 1.35(2) .
O23 C69 1.42(2) .
O24 C70 1.42(2) .
O24 C71 1.43(2) .
C56 C55 1.37(4) .
C57 C58 1.36(3) .
C60 N8 1.34(3) .
C60 C59 1.66(3) .
C64 C63 1.29(3) .
C64 O22 1.36(2) .
C65 O22 1.13(3) .
C65 C66 1.35(4) .
C66 N8 1.50(4) .
C68 C67 1.40(3) .
C69 C70 1.46(3) .
C71 C72 1.46(3) .
C72 N8 1.50(3) .
O21 C62 1.44(4) .
O21 C63 1.53(3) .
C61 C62 1.58(4) .
O21' C63 1.32(3) .
O21' C62' 1.52(5) .
C61' C62' 1.36(5) .
C62' C63 2.04(5) .
N9 C73 1.43(2) .
N10 C74 1.47(2) .
C73 C74 1.49(2) .
N11 C75 1.464(17) .
C75 C75 1.44(3) 3_565

loop_
_geom_torsion_atom_site_label_1
_geom_torsion_atom_site_label_2
_geom_torsion_atom_site_label_3
_geom_torsion_atom_site_label_4
_geom_torsion
Ge10 Ge1 Sn2 Ge9 -138.30(8)
Sn8 Ge1 Sn2 Ge9 102.57(7)
Sn7 Ge1 Sn2 Ge9 8.82(11)
Sn3 Ge1 Sn2 Ge9 -34.55(7)
Ge10 Ge1 Sn2 Sn8 119.13(8)
Sn7 Ge1 Sn2 Sn8 -93.75(8)
Sn3 Ge1 Sn2 Sn8 -137.12(6)
Ge10 Ge1 Sn2 Sn3 -103.75(8)
Sn8 Ge1 Sn2 Sn3 137.12(6)
Sn7 Ge1 Sn2 Sn3 43.37(7)
Ge10 Ge1 Sn2 Sn5 165.21(7)
Sn8 Ge1 Sn2 Sn5 46.08(5)
Sn7 Ge1 Sn2 Sn5 -47.67(9)
Sn3 Ge1 Sn2 Sn5 -91.04(5)
Ge10 Ge1 Sn3 Ge9 127.91(8)
Sn8 Ge1 Sn3 Ge9 -9.72(10)
Sn7 Ge1 Sn3 Ge9 -103.96(7)
Sn2 Ge1 Sn3 Ge9 33.49(6)
Ge10 Ge1 Sn3 Sn7 -128.12(9)
Sn8 Ge1 Sn3 Sn7 94.25(8)
Sn2 Ge1 Sn3 Sn7 137.45(6)
Ge10 Ge1 Sn3 Sn2 94.42(8)
Sn8 Ge1 Sn3 Sn2 -43.20(7)
Sn7 Ge1 Sn3 Sn2 -137.45(6)
Ge10 Ge1 Sn3 Sn6 -174.64(7)
Sn8 Ge1 Sn3 Sn6 47.73(8)
Sn7 Ge1 Sn3 Sn6 -46.52(5)
Sn2 Ge1 Sn3 Sn6 90.94(6)
Ge9 Sn2 Sn3 Ge1 140.15(8)
Sn8 Sn2 Sn3 Ge1 35.74(6)
Sn5 Sn2 Sn3 Ge1 93.35(6)
Ge1 Sn2 Sn3 Ge9 -140.15(8)
Sn8 Sn2 Sn3 Ge9 -104.41(7)
Sn5 Sn2 Sn3 Ge9 -46.80(6)
Ge1 Sn2 Sn3 Sn7 -34.97(6)
Ge9 Sn2 Sn3 Sn7 105.18(7)
Sn8 Sn2 Sn3 Sn7 0.77(6)
Sn5 Sn2 Sn3 Sn7 58.38(6)
Ge1 Sn2 Sn3 Sn6 -93.26(6)
Ge9 Sn2 Sn3 Sn6 46.89(6)
Sn8 Sn2 Sn3 Sn6 -57.52(6)
Sn5 Sn2 Sn3 Sn6 0.10(6)
Sn7 Bi4 Sn5 Ge9 -22.59(6)
Sn8 Bi4 Sn5 Ge9 -103.58(6)
Sn6 Bi4 Sn5 Ge9 22.73(5)
Sn7 Bi4 Sn5 Sn8 80.98(5)
Sn6 Bi4 Sn5 Sn8 126.30(5)
Sn7 Bi4 Sn5 Sn2 34.67(5)
Sn8 Bi4 Sn5 Sn2 -46.32(5)
Sn6 Bi4 Sn5 Sn2 79.99(5)
Ge1 Sn2 Sn5 Ge9 105.84(8)
Sn8 Sn2 Sn5 Ge9 151.31(7)
Sn3 Sn2 Sn5 Ge9 48.11(6)
Ge1 Sn2 Sn5 Sn8 -45.47(6)
Ge9 Sn2 Sn5 Sn8 -151.31(7)
Sn3 Sn2 Sn5 Sn8 -103.20(6)
Ge1 Sn2 Sn5 Bi4 2.13(6)
Ge9 Sn2 Sn5 Bi4 -103.71(6)
Sn8 Sn2 Sn5 Bi4 47.60(4)
Sn3 Sn2 Sn5 Bi4 -55.60(5)
Sn7 Bi4 Sn6 Ge9 104.07(6)
Sn8 Bi4 Sn6 Ge9 22.26(6)
Sn5 Bi4 Sn6 Ge9 -22.11(5)
Sn8 Bi4 Sn6 Sn7 -81.81(5)
Sn5 Bi4 Sn6 Sn7 -126.19(5)
Sn7 Bi4 Sn6 Sn3 46.08(5)
Sn8 Bi4 Sn6 Sn3 -35.73(6)
Sn5 Bi4 Sn6 Sn3 -80.11(5)
Ge1 Sn3 Sn6 Ge9 -103.30(7)
Sn7 Sn3 Sn6 Ge9 -148.35(7)
Sn2 Sn3 Sn6 Ge9 -46.54(6)
Ge1 Sn3 Sn6 Sn7 45.04(6)
Ge9 Sn3 Sn6 Sn7 148.35(7)
Sn2 Sn3 Sn6 Sn7 101.81(6)
Ge1 Sn3 Sn6 Bi4 -1.42(6)
Ge9 Sn3 Sn6 Bi4 101.89(6)
Sn7 Sn3 Sn6 Bi4 -46.46(5)
Sn2 Sn3 Sn6 Bi4 55.35(6)
Ge10 Ge1 Sn7 Sn6 141.29(11)
Sn8 Ge1 Sn7 Sn6 -62.40(8)
Sn2 Ge1 Sn7 Sn6 6.37(9)
Sn3 Ge1 Sn7 Sn6 49.81(6)
Ge10 Ge1 Sn7 Sn3 91.49(12)
Sn8 Ge1 Sn7 Sn3 -112.20(7)
Sn2 Ge1 Sn7 Sn3 -43.44(7)
Ge10 Ge1 Sn7 Bi4 -158.76(11)
Sn8 Ge1 Sn7 Bi4 -2.45(6)
Sn2 Ge1 Sn7 Bi4 66.31(8)
Sn3 Ge1 Sn7 Bi4 109.75(5)
Ge9 Sn6 Sn7 Ge1 -19.30(8)
Bi4 Sn6 Sn7 Ge1 76.93(6)
Sn3 Sn6 Sn7 Ge1 -47.08(6)
Ge9 Sn6 Sn7 Sn3 27.78(7)
Bi4 Sn6 Sn7 Sn3 124.01(5)
Ge9 Sn6 Sn7 Bi4 -96.23(6)
Sn3 Sn6 Sn7 Bi4 -124.01(5)
Ge9 Sn3 Sn7 Ge1 93.92(8)
Sn2 Sn3 Sn7 Ge1 35.23(6)
Sn6 Sn3 Sn7 Ge1 121.78(6)
Ge1 Sn3 Sn7 Sn6 -121.78(6)
Ge9 Sn3 Sn7 Sn6 -27.86(6)
Sn2 Sn3 Sn7 Sn6 -86.55(5)
Ge1 Sn3 Sn7 Bi4 -73.24(6)
Ge9 Sn3 Sn7 Bi4 20.68(7)
Sn2 Sn3 Sn7 Bi4 -38.01(6)
Sn6 Sn3 Sn7 Bi4 48.54(4)
Sn8 Bi4 Sn7 Ge1 2.14(6)
Sn5 Bi4 Sn7 Ge1 -54.07(6)
Sn6 Bi4 Sn7 Ge1 -104.15(6)
Sn8 Bi4 Sn7 Sn6 106.29(5)
Sn5 Bi4 Sn7 Sn6 50.08(4)
Sn8 Bi4 Sn7 Sn3 57.32(5)
Sn5 Bi4 Sn7 Sn3 1.11(5)
Sn6 Bi4 Sn7 Sn3 -48.97(5)
Ge10 Ge1 Sn8 Sn5 -138.35(9)
Sn7 Ge1 Sn8 Sn5 62.29(8)
Sn2 Ge1 Sn8 Sn5 -50.53(5)
Sn3 Ge1 Sn8 Sn5 -7.03(9)
Ge10 Ge1 Sn8 Sn2 -87.81(10)
Sn7 Ge1 Sn8 Sn2 112.82(7)
Sn3 Ge1 Sn8 Sn2 43.50(7)
Ge10 Ge1 Sn8 Bi4 161.80(9)
Sn7 Ge1 Sn8 Bi4 2.44(6)
Sn2 Ge1 Sn8 Bi4 -110.38(5)
Sn3 Ge1 Sn8 Bi4 -66.88(7)
Ge9 Sn5 Sn8 Ge1 21.99(8)
Bi4 Sn5 Sn8 Ge1 -76.15(5)
Sn2 Sn5 Sn8 Ge1 47.03(6)
Ge9 Sn5 Sn8 Sn2 -25.04(6)
Bi4 Sn5 Sn8 Sn2 -123.18(5)
Ge9 Sn5 Sn8 Bi4 98.14(6)
Sn2 Sn5 Sn8 Bi4 123.18(5)
Ge9 Sn2 Sn8 Ge1 -96.82(8)
Sn3 Sn2 Sn8 Ge1 -36.12(5)
Sn5 Sn2 Sn8 Ge1 -121.86(6)
Ge1 Sn2 Sn8 Sn5 121.86(6)
Ge9 Sn2 Sn8 Sn5 25.04(6)
Sn3 Sn2 Sn8 Sn5 85.74(5)
Ge1 Sn2 Sn8 Bi4 72.53(5)
Ge9 Sn2 Sn8 Bi4 -24.29(8)
Sn3 Sn2 Sn8 Bi4 36.41(6)
Sn5 Sn2 Sn8 Bi4 -49.33(4)
Sn7 Bi4 Sn8 Ge1 -2.14(6)
Sn5 Bi4 Sn8 Ge1 105.12(6)
Sn6 Bi4 Sn8 Ge1 55.33(6)
Sn7 Bi4 Sn8 Sn5 -107.26(5)
Sn6 Bi4 Sn8 Sn5 -49.78(5)
Sn7 Bi4 Sn8 Sn2 -56.93(5)
Sn5 Bi4 Sn8 Sn2 50.32(5)
Sn6 Bi4 Sn8 Sn2 0.54(6)
Ge1 Sn2 Ge9 Sn5 -85.07(7)
Sn8 Sn2 Ge9 Sn5 -25.40(6)
Sn3 Sn2 Ge9 Sn5 -119.27(7)
Ge1 Sn2 Ge9 Sn3 34.20(7)
Sn8 Sn2 Ge9 Sn3 93.87(7)
Sn5 Sn2 Ge9 Sn3 119.27(7)
Ge1 Sn2 Ge9 Sn6 -20.18(9)
Sn8 Sn2 Ge9 Sn6 39.49(9)
Sn3 Sn2 Ge9 Sn6 -54.38(6)
Sn5 Sn2 Ge9 Sn6 64.89(6)
Sn8 Sn5 Ge9 Sn2 25.78(7)
Bi4 Sn5 Ge9 Sn2 89.81(6)
Sn8 Sn5 Ge9 Sn3 -28.67(9)
Bi4 Sn5 Ge9 Sn3 35.37(7)
Sn2 Sn5 Ge9 Sn3 -54.44(6)
Sn8 Sn5 Ge9 Sn6 -87.51(6)
Bi4 Sn5 Ge9 Sn6 -23.48(5)
Sn2 Sn5 Ge9 Sn6 -113.29(6)
Ge1 Sn3 Ge9 Sn2 -33.41(6)
Sn7 Sn3 Ge9 Sn2 -91.83(7)
Sn6 Sn3 Ge9 Sn2 -120.01(7)
Ge1 Sn3 Ge9 Sn5 22.61(8)
Sn7 Sn3 Ge9 Sn5 -35.80(8)
Sn2 Sn3 Ge9 Sn5 56.03(6)
Sn6 Sn3 Ge9 Sn5 -63.99(6)
Ge1 Sn3 Ge9 Sn6 86.60(7)
Sn7 Sn3 Ge9 Sn6 28.19(6)
Sn2 Sn3 Ge9 Sn6 120.01(7)
Sn7 Sn6 Ge9 Sn2 25.23(9)
Bi4 Sn6 Ge9 Sn2 -37.41(8)
Sn3 Sn6 Ge9 Sn2 53.75(6)
Sn7 Sn6 Ge9 Sn5 85.92(6)
Bi4 Sn6 Ge9 Sn5 23.29(5)
Sn3 Sn6 Ge9 Sn5 114.44(6)
Sn7 Sn6 Ge9 Sn3 -28.52(6)
Bi4 Sn6 Ge9 Sn3 -91.16(5)
Sn8 Ge1 Ge10 Sn16 87.46(12)
Sn7 Ge1 Ge10 Sn16 -119.55(12)
Sn2 Ge1 Ge10 Sn16 20.19(12)
Sn3 Ge1 Ge10 Sn16 -47.53(12)
Sn8 Ge1 Ge10 Sn17 -65.46(13)
Sn7 Ge1 Ge10 Sn17 87.53(14)
Sn2 Ge1 Ge10 Sn17 -132.73(9)
Sn3 Ge1 Ge10 Sn17 159.55(8)
Sn8 Ge1 Ge10 Sn12 156.81(8)
Sn7 Ge1 Ge10 Sn12 -50.20(13)
Sn2 Ge1 Ge10 Sn12 89.55(8)
Sn3 Ge1 Ge10 Sn12 21.82(10)
Sn8 Ge1 Ge10 Sn11 -134.94(9)
Sn7 Ge1 Ge10 Sn11 18.05(14)
Sn2 Ge1 Ge10 Sn11 157.80(7)
Sn3 Ge1 Ge10 Sn11 90.07(8)
Ge1 Ge10 Sn11 Ge18 -132.90(8)
Sn16 Ge10 Sn11 Ge18 9.86(10)
Sn17 Ge10 Sn11 Ge18 104.05(7)
Sn12 Ge10 Sn11 Ge18 -32.73(6)
Ge1 Ge10 Sn11 Sn17 123.05(9)
Sn16 Ge10 Sn11 Sn17 -94.19(7)
Sn12 Ge10 Sn11 Sn17 -136.78(6)
Ge1 Ge10 Sn11 Sn12 -100.18(8)
Sn16 Ge10 Sn11 Sn12 42.58(7)
Sn17 Ge10 Sn11 Sn12 136.78(6)
Ge1 Ge10 Sn11 Sn14 169.90(7)
Sn16 Ge10 Sn11 Sn14 -47.34(8)
Sn17 Ge10 Sn11 Sn14 46.85(5)
Sn12 Ge10 Sn11 Sn14 -89.92(6)
Ge1 Ge10 Sn12 Ge18 130.69(8)
Sn16 Ge10 Sn12 Ge18 -105.01(7)
Sn17 Ge10 Sn12 Ge18 -11.25(10)
Sn11 Ge10 Sn12 Ge18 33.27(6)
Ge1 Ge10 Sn12 Sn16 -124.31(8)
Sn17 Ge10 Sn12 Sn16 93.75(7)
Sn11 Ge10 Sn12 Sn16 138.28(6)
Ge1 Ge10 Sn12 Sn15 -171.38(7)
Sn16 Ge10 Sn12 Sn15 -47.07(5)
Sn17 Ge10 Sn12 Sn15 46.68(8)
Sn11 Ge10 Sn12 Sn15 91.20(5)
Ge1 Ge10 Sn12 Sn11 97.42(8)
Sn16 Ge10 Sn12 Sn11 -138.28(6)
Sn17 Ge10 Sn12 Sn11 -44.53(7)
Ge18 Sn11 Sn12 Ge10 141.14(7)
Sn17 Sn11 Sn12 Ge10 35.41(5)
Sn14 Sn11 Sn12 Ge10 93.61(6)
Ge10 Sn11 Sn12 Ge18 -141.14(7)
Sn17 Sn11 Sn12 Ge18 -105.73(6)
Sn14 Sn11 Sn12 Ge18 -47.52(6)
Ge10 Sn11 Sn12 Sn16 -34.71(5)
Ge18 Sn11 Sn12 Sn16 106.43(7)
Sn17 Sn11 Sn12 Sn16 0.70(6)
Sn14 Sn11 Sn12 Sn16 58.90(6)
Ge10 Sn11 Sn12 Sn15 -93.88(6)
Ge18 Sn11 Sn12 Sn15 47.25(6)
Sn17 Sn11 Sn12 Sn15 -58.48(6)
Sn14 Sn11 Sn12 Sn15 -0.27(6)
Sn17 Bi13 Sn14 Ge18 -105.45(6)
Sn16 Bi13 Sn14 Ge18 -24.23(6)
Sn15 Bi13 Sn14 Ge18 20.48(5)
Sn16 Bi13 Sn14 Sn17 81.22(4)
Sn15 Bi13 Sn14 Sn17 125.93(4)
Sn17 Bi13 Sn14 Sn11 -47.15(5)
Sn16 Bi13 Sn14 Sn11 34.07(6)
Sn15 Bi13 Sn14 Sn11 78.78(5)
Ge10 Sn11 Sn14 Ge18 103.78(7)
Sn17 Sn11 Sn14 Ge18 149.08(7)
Sn12 Sn11 Sn14 Ge18 47.24(6)
Ge10 Sn11 Sn14 Sn17 -45.30(6)
Ge18 Sn11 Sn14 Sn17 -149.08(7)
Sn12 Sn11 Sn14 Sn17 -101.84(5)
Ge10 Sn11 Sn14 Bi13 1.93(6)
Ge18 Sn11 Sn14 Bi13 -101.85(6)
Sn17 Sn11 Sn14 Bi13 47.23(5)
Sn12 Sn11 Sn14 Bi13 -54.61(6)
Ge10 Sn12 Sn15 Ge18 -104.63(8)
Sn16 Sn12 Sn15 Ge18 -149.98(7)
Sn11 Sn12 Sn15 Ge18 -47.14(6)
Ge10 Sn12 Sn15 Sn16 45.34(6)
Ge18 Sn12 Sn15 Sn16 149.98(7)
Sn11 Sn12 Sn15 Sn16 102.83(6)
Ge10 Sn12 Sn15 Bi13 -2.16(6)
Ge18 Sn12 Sn15 Bi13 102.47(6)
Sn16 Sn12 Sn15 Bi13 -47.50(5)
Sn11 Sn12 Sn15 Bi13 55.33(5)
Sn17 Bi13 Sn15 Ge18 25.09(6)
Sn16 Bi13 Sn15 Ge18 105.80(6)
Sn14 Bi13 Sn15 Ge18 -20.76(5)
Sn17 Bi13 Sn15 Sn16 -80.71(4)
Sn14 Bi13 Sn15 Sn16 -126.56(4)
Sn17 Bi13 Sn15 Sn12 -33.96(6)
Sn16 Bi13 Sn15 Sn12 46.76(5)
Sn14 Bi13 Sn15 Sn12 -79.80(5)
Ge1 Ge10 Sn16 Sn15 138.07(10)
Sn17 Ge10 Sn16 Sn15 -64.53(7)
Sn12 Ge10 Sn16 Sn15 48.66(5)
Sn11 Ge10 Sn16 Sn15 5.63(8)
Ge1 Ge10 Sn16 Sn12 89.41(10)
Sn17 Ge10 Sn16 Sn12 -113.19(7)
Sn11 Ge10 Sn16 Sn12 -43.03(7)
Ge1 Ge10 Sn16 Bi13 -162.50(10)
Sn17 Ge10 Sn16 Bi13 -5.10(6)
Sn12 Ge10 Sn16 Bi13 108.09(5)
Sn11 Ge10 Sn16 Bi13 65.06(7)
Ge18 Sn15 Sn16 Ge10 -19.96(8)
Sn12 Sn15 Sn16 Ge10 -46.91(6)
Bi13 Sn15 Sn16 Ge10 77.11(5)
Ge18 Sn15 Sn16 Sn12 26.95(7)
Bi13 Sn15 Sn16 Sn12 124.03(5)
Ge18 Sn15 Sn16 Bi13 -97.07(7)
Sn12 Sn15 Sn16 Bi13 -124.03(5)
Ge18 Sn12 Sn16 Ge10 94.97(8)
Sn15 Sn12 Sn16 Ge10 121.84(6)
Sn11 Sn12 Sn16 Ge10 35.09(5)
Ge10 Sn12 Sn16 Sn15 -121.84(6)
Ge18 Sn12 Sn16 Sn15 -26.87(7)
Sn11 Sn12 Sn16 Sn15 -86.75(6)
Ge10 Sn12 Sn16 Bi13 -74.06(6)
Ge18 Sn12 Sn16 Bi13 20.90(8)
Sn15 Sn12 Sn16 Bi13 47.77(4)
Sn11 Sn12 Sn16 Bi13 -38.98(6)
Sn17 Bi13 Sn16 Ge10 4.50(5)
Sn15 Bi13 Sn16 Ge10 -103.31(6)
Sn14 Bi13 Sn16 Ge10 -53.15(6)
Sn17 Bi13 Sn16 Sn15 107.81(4)
Sn14 Bi13 Sn16 Sn15 50.15(4)
Sn17 Bi13 Sn16 Sn12 60.11(5)
Sn15 Bi13 Sn16 Sn12 -47.70(5)
Sn14 Bi13 Sn16 Sn12 2.45(6)
Ge1 Ge10 Sn17 Sn14 -137.75(9)
Sn16 Ge10 Sn17 Sn14 64.32(7)
Sn12 Ge10 Sn17 Sn14 -4.62(9)
Sn11 Ge10 Sn17 Sn14 -49.14(5)
Ge1 Ge10 Sn17 Bi13 163.05(9)
Sn16 Ge10 Sn17 Bi13 5.12(6)
Sn12 Ge10 Sn17 Bi13 -63.82(7)
Sn11 Ge10 Sn17 Bi13 -108.33(5)
Ge1 Ge10 Sn17 Sn11 -88.62(10)
Sn16 Ge10 Sn17 Sn11 113.46(7)
Sn12 Ge10 Sn17 Sn11 44.51(7)
Ge18 Sn14 Sn17 Ge10 19.29(8)
Bi13 Sn14 Sn17 Ge10 -76.99(5)
Sn11 Sn14 Sn17 Ge10 46.72(5)
Ge18 Sn14 Sn17 Bi13 96.28(6)
Sn11 Sn14 Sn17 Bi13 123.71(5)
Ge18 Sn14 Sn17 Sn11 -27.43(6)
Bi13 Sn14 Sn17 Sn11 -123.71(5)
Sn16 Bi13 Sn17 Ge10 -4.45(5)
Sn15 Bi13 Sn17 Ge10 52.14(6)
Sn14 Bi13 Sn17 Ge10 102.93(6)
Sn16 Bi13 Sn17 Sn14 -107.37(4)
Sn15 Bi13 Sn17 Sn14 -50.78(4)
Sn16 Bi13 Sn17 Sn11 -59.28(5)
Sn15 Bi13 Sn17 Sn11 -2.69(5)
Sn14 Bi13 Sn17 Sn11 48.09(5)
Ge18 Sn11 Sn17 Ge10 -94.11(8)
Sn12 Sn11 Sn17 Ge10 -35.60(6)
Sn14 Sn11 Sn17 Ge10 -121.32(6)
Ge10 Sn11 Sn17 Sn14 121.32(6)
Ge18 Sn11 Sn17 Sn14 27.21(6)
Sn12 Sn11 Sn17 Sn14 85.72(5)
Ge10 Sn11 Sn17 Bi13 73.52(6)
Ge18 Sn11 Sn17 Bi13 -20.59(7)
Sn12 Sn11 Sn17 Bi13 37.92(6)
Sn14 Sn11 Sn17 Bi13 -47.80(4)
Ge10 Sn12 Ge18 Sn15 86.72(7)
Sn16 Sn12 Ge18 Sn15 27.32(7)
Sn11 Sn12 Ge18 Sn15 119.89(7)
Ge10 Sn12 Ge18 Sn11 -33.18(6)
Sn16 Sn12 Ge18 Sn11 -92.57(7)
Sn15 Sn12 Ge18 Sn11 -119.89(7)
Ge10 Sn12 Ge18 Sn14 22.18(8)
Sn16 Sn12 Ge18 Sn14 -37.21(9)
Sn15 Sn12 Ge18 Sn14 -64.53(6)
Sn11 Sn12 Ge18 Sn14 55.36(6)
Sn16 Sn15 Ge18 Sn12 -27.66(7)
Bi13 Sn15 Ge18 Sn12 -92.28(6)
Sn16 Sn15 Ge18 Sn11 26.74(9)
Sn12 Sn15 Ge18 Sn11 54.40(6)
Bi13 Sn15 Ge18 Sn11 -37.88(8)
Sn16 Sn15 Ge18 Sn14 86.16(6)
Sn12 Sn15 Ge18 Sn14 113.82(6)
Bi13 Sn15 Ge18 Sn14 21.53(5)
Ge10 Sn11 Ge18 Sn12 32.60(6)
Sn17 Sn11 Ge18 Sn12 91.09(6)
Sn14 Sn11 Ge18 Sn12 118.70(6)
Ge10 Sn11 Ge18 Sn15 -21.17(9)
Sn17 Sn11 Ge18 Sn15 37.31(9)
Sn12 Sn11 Ge18 Sn15 -53.77(6)
Sn14 Sn11 Ge18 Sn15 64.93(6)
Ge10 Sn11 Ge18 Sn14 -86.10(6)
Sn17 Sn11 Ge18 Sn14 -27.61(6)
Sn12 Sn11 Ge18 Sn14 -118.70(6)
Sn17 Sn14 Ge18 Sn12 -26.79(8)
Bi13 Sn14 Ge18 Sn12 36.81(7)
Sn11 Sn14 Ge18 Sn12 -55.27(6)
Sn17 Sn14 Ge18 Sn15 -85.04(6)
Bi13 Sn14 Ge18 Sn15 -21.45(5)
Sn11 Sn14 Ge18 Sn15 -113.52(6)
Sn17 Sn14 Ge18 Sn11 28.48(6)
Bi13 Sn14 Ge18 Sn11 92.08(5)
O1 K1 N1 C13 -126.9(11)
O5 K1 N1 C13 -17.2(8)
O6 K1 N1 C13 -28.3(10)
O3 K1 N1 C13 103.4(9)
O2 K1 N1 C13 -146.8(9)
O1' K1 N1 C13 -138.2(12)
O4 K1 N1 C13 89.7(10)
N2 K1 N1 C13 100(37)
C2 K1 N1 C13 -139.0(16)
O1 K1 N1 C7 109.0(11)
O5 K1 N1 C7 -141.4(10)
O6 K1 N1 C7 -152.5(9)
O3 K1 N1 C7 -20.7(8)
O2 K1 N1 C7 89.1(9)
O1' K1 N1 C7 97.7(12)
O4 K1 N1 C7 -34.4(10)
N2 K1 N1 C7 -24(38)
C2 K1 N1 C7 96.9(16)
O1 K1 N1 C1 -6.7(11)
O5 K1 N1 C1 102.9(10)
O6 K1 N1 C1 91.8(10)
O3 K1 N1 C1 -136.4(11)
O2 K1 N1 C1 -26.6(11)
O1' K1 N1 C1 -18.0(12)
O4 K1 N1 C1 -150.2(9)
N2 K1 N1 C1 -140(37)
C2 K1 N1 C1 -18.8(16)
O1 K1 N2 C18 84.0(12)
O5 K1 N2 C18 -26.2(11)
O6 K1 N2 C18 -14.5(9)
O3 K1 N2 C18 -146.5(9)
O2 K1 N2 C18 103.3(10)
O1' K1 N2 C18 95.4(12)
O4 K1 N2 C18 -132.7(11)
N1 K1 N2 C18 -143(37)
C2 K1 N2 C18 96.4(17)
O1 K1 N2 C12 -154.9(12)
O5 K1 N2 C12 94.9(11)
O6 K1 N2 C12 106.6(12)
O3 K1 N2 C12 -25.4(12)
O2 K1 N2 C12 -135.6(12)
O1' K1 N2 C12 -143.5(13)
O4 K1 N2 C12 -11.6(10)
N1 K1 N2 C12 -22(38)
C2 K1 N2 C12 -142.5(16)
O1 K1 N2 C6 -36.2(11)
O5 K1 N2 C6 -146.4(9)
O6 K1 N2 C6 -134.7(9)
O3 K1 N2 C6 93.3(9)
O2 K1 N2 C6 -16.9(8)
O1' K1 N2 C6 -24.8(12)
O4 K1 N2 C6 107.1(10)
N1 K1 N2 C6 96(37)
C2 K1 N2 C6 -23.8(16)
O1 K1 O2 C4 24.2(16)
O5 K1 O2 C4 -30.8(17)
O6 K1 O2 C4 -84.5(16)
O3 K1 O2 C4 116.8(15)
O1' K1 O2 C4 35.4(17)
O4 K1 O2 C4 177.3(15)
N1 K1 O2 C4 44.5(16)
N2 K1 O2 C4 -136.3(16)
C2 K1 O2 C4 38.4(18)
O1 K1 O2 C5 148.1(13)
O5 K1 O2 C5 93.1(11)
O6 K1 O2 C5 39.4(11)
O3 K1 O2 C5 -119.3(10)
O1' K1 O2 C5 159.2(14)
O4 K1 O2 C5 -58.9(11)
N1 K1 O2 C5 168.3(10)
N2 K1 O2 C5 -12.4(10)
C2 K1 O2 C5 162.3(15)
O1 K1 O2 C4' -2(2)
O5 K1 O2 C4' -57(2)
O6 K1 O2 C4' -111(2)
O3 K1 O2 C4' 90(2)
O1' K1 O2 C4' 9(2)
O4 K1 O2 C4' 151(2)
N1 K1 O2 C4' 18(2)
N2 K1 O2 C4' -163(2)
C2 K1 O2 C4' 12(2)
O1 K1 O3 C8 -56.6(12)
O5 K1 O3 C8 37.0(10)
O6 K1 O3 C8 91.2(11)
O2 K1 O3 C8 -121.1(10)
O1' K1 O3 C8 -63.8(12)
O4 K1 O3 C8 154.6(11)
N1 K1 O3 C8 -11.6(10)
N2 K1 O3 C8 168.4(10)
C2 K1 O3 C8 -52.5(14)
O1 K1 O3 C9 169.4(11)
O5 K1 O3 C9 -97.0(10)
O6 K1 O3 C9 -42.7(12)
O2 K1 O3 C9 104.9(10)
O1' K1 O3 C9 162.2(12)
O4 K1 O3 C9 20.6(10)
N1 K1 O3 C9 -145.6(11)
N2 K1 O3 C9 34.4(11)
C2 K1 O3 C9 173.6(14)
O1 K1 O4 C10 -58.2(16)
O5 K1 O4 C10 95.3(10)
O6 K1 O4 C10 154.9(10)
O3 K1 O4 C10 12.0(9)
O2 K1 O4 C10 -106.2(10)
O1' K1 O4 C10 -55.1(15)
N1 K1 O4 C10 26.1(11)
N2 K1 O4 C10 -153.7(11)
C2 K1 O4 C10 -32(2)
O1 K1 O4 C11 75.5(16)
O5 K1 O4 C11 -131.0(11)
O6 K1 O4 C11 -71.4(11)
O3 K1 O4 C11 145.8(11)
O2 K1 O4 C11 27.5(11)
O1' K1 O4 C11 78.6(16)
N1 K1 O4 C11 159.8(10)
N2 K1 O4 C11 -20.0(10)
C2 K1 O4 C11 101(2)
O1 K1 O5 C14 42.1(10)
O6 K1 O5 C14 154.6(10)
O3 K1 O5 C14 -64.4(9)
O2 K1 O5 C14 87.4(10)
O1' K1 O5 C14 36.3(11)
O4 K1 O5 C14 -124.2(9)
N1 K1 O5 C14 -14.2(8)
N2 K1 O5 C14 166.5(8)
C2 K1 O5 C14 24.7(13)
O1 K1 O5 C15 -103.3(10)
O6 K1 O5 C15 9.2(8)
O3 K1 O5 C15 150.3(9)
O2 K1 O5 C15 -57.9(11)
O1' K1 O5 C15 -109.1(11)
O4 K1 O5 C15 90.4(9)
N1 K1 O5 C15 -159.6(10)
N2 K1 O5 C15 21.2(10)
C2 K1 O5 C15 -120.7(13)
O1 K1 O6 C16 101.9(11)
O5 K1 O6 C16 22.6(9)
O3 K1 O6 C16 -45.2(11)
O2 K1 O6 C16 162.9(9)
O1' K1 O6 C16 106.4(12)
O4 K1 O6 C16 -96.0(10)
N1 K1 O6 C16 33.6(10)
N2 K1 O6 C16 -145.8(10)
C2 K1 O6 C16 89.6(16)
O1 K1 O6 C17 -128.4(11)
O5 K1 O6 C17 152.4(10)
O3 K1 O6 C17 84.6(11)
O2 K1 O6 C17 -67.3(10)
O1' K1 O6 C17 -123.9(12)
O4 K1 O6 C17 33.8(10)
N1 K1 O6 C17 163.4(10)
N2 K1 O6 C17 -16.0(9)
C2 K1 O6 C17 -140.6(16)
C13 N1 C1 C2' 171(2)
C7 N1 C1 C2' -65(2)
K1 N1 C1 C2' 51(2)
C13 N1 C1 C2 150(3)
C7 N1 C1 C2 -86(3)
K1 N1 C1 C2 30(3)
C4 O2 C5 C6 167.7(18)
C4' O2 C5 C6 -171(3)
K1 O2 C5 C6 41.3(18)
O2 C5 C6 N2 -62(2)
C18 N2 C6 C5 -68.8(19)
C12 N2 C6 C5 168.4(16)
K1 N2 C6 C5 47.6(17)
C13 N1 C7 C8 -71.1(18)
C1 N1 C7 C8 167.8(14)
K1 N1 C7 C8 50.7(15)
C9 O3 C8 C7 179.5(13)
K1 O3 C8 C7 43.4(16)
N1 C7 C8 O3 -65.5(18)
C8 O3 C9 C10 171.7(13)
K1 O3 C9 C10 -51.4(15)
C11 O4 C10 C9 -178.7(13)
K1 O4 C10 C9 -43.4(15)
O3 C9 C10 O4 63.7(17)
C10 O4 C11 C12 -176.7(13)
K1 O4 C11 C12 49.4(16)
C18 N2 C12 C11 160.7(15)
C6 N2 C12 C11 -75.7(18)
K1 N2 C12 C11 42.3(18)
O4 C11 C12 N2 -62.9(19)
C7 N1 C13 C14 170.2(13)
C1 N1 C13 C14 -70.2(18)
K1 N1 C13 C14 49.6(15)
N1 C13 C14 O5 -62.8(17)
C15 O5 C14 C13 -170.4(13)
K1 O5 C14 C13 43.1(15)
C14 O5 C15 C16 175.0(13)
K1 O5 C15 C16 -37.8(14)
C17 O6 C16 C15 172.6(12)
K1 O6 C16 C15 -52.6(14)
O5 C15 C16 O6 59.0(15)
C16 O6 C17 C18 176.7(12)
K1 O6 C17 C18 43.5(14)
C12 N2 C18 C17 -75.9(19)
C6 N2 C18 C17 162.7(14)
K1 N2 C18 C17 45.7(17)
O6 C17 C18 N2 -62.8(18)
O5 K1 O1 C2 -85(4)
O6 K1 O1 C2 -144(4)
O3 K1 O1 C2 14(4)
O2 K1 O1 C2 129(4)
O1' K1 O1 C2 59(6)
O4 K1 O1 C2 71(5)
N1 K1 O1 C2 -31(4)
N2 K1 O1 C2 148(4)
O5 K1 O1 C3 152.7(19)
O6 K1 O1 C3 94.3(19)
O3 K1 O1 C3 -108.0(19)
O2 K1 O1 C3 7.0(17)
O1' K1 O1 C3 -62(6)
O4 K1 O1 C3 -51(2)
N1 K1 O1 C3 -153(2)
N2 K1 O1 C3 26(2)
C2 K1 O1 C3 -122(5)
C3 O1 C2 C1 -169(3)
K1 O1 C2 C1 63(5)
C3 O1 C2 K1 127(3)
C2' C1 C2 O1 178(10)
N1 C1 C2 O1 -66(4)
C2' C1 C2 K1 -141(7)
N1 C1 C2 K1 -24.2(19)
O5 K1 C2 O1 95(4)
O6 K1 C2 O1 42(5)
O3 K1 C2 O1 -167(4)
O2 K1 C2 O1 -45(4)
O1' K1 C2 O1 -35(4)
O4 K1 C2 O1 -130(3)
N1 K1 C2 O1 142(5)
N2 K1 C2 O1 -39(5)
O1 K1 C2 C1 -126(5)
O5 K1 C2 C1 -31(2)
O6 K1 C2 C1 -84(2)
O3 K1 C2 C1 68(2)
O2 K1 C2 C1 -171(2)
O1' K1 C2 C1 -161(7)
O4 K1 C2 C1 105(2)
N1 K1 C2 C1 16.1(13)
N2 K1 C2 C1 -164.7(13)
C2 O1 C3 C4 -168(4)
K1 O1 C3 C4 -41(3)
O1 C3 C4 O2 65(3)
C5 O2 C4 C3 174(2)
C4' O2 C4 C3 44(6)
K1 O2 C4 C3 -56(3)
O1 K1 O1' C3' 125(9)
O5 K1 O1' C3' 161(3)
O6 K1 O1' C3' 100(3)
O3 K1 O1' C3' -99(3)
O2 K1 O1' C3' 21(3)
O4 K1 O1' C3' -45(4)
N1 K1 O1' C3' -150(3)
N2 K1 O1' C3' 29(3)
C2 K1 O1' C3' -148(7)
O1 K1 O1' C2' -93(7)
O5 K1 O1' C2' -57.7(18)
O6 K1 O1' C2' -118.5(16)
O3 K1 O1' C2' 42.6(18)
O2 K1 O1' C2' 162(2)
O4 K1 O1' C2' 96(2)
N1 K1 O1' C2' -9.2(16)
N2 K1 O1' C2' 170.1(15)
C2 K1 O1' C2' -7(5)
N1 C1 C2' O1' -64(2)
C2 C1 C2' O1' 7(6)
C3' O1' C2' C1 -175(3)
K1 O1' C2' C1 41(2)
C2' O1' C3' C4' 176(3)
K1 O1' C3' C4' -43(4)
O1' C3' C4' O2 54(5)
C4 O2 C4' C3' -129(10)
C5 O2 C4' C3' 172(3)
K1 O2 C4' C3' -39(5)
O8 K2 N3 C25' 104(3)
O10 K2 N3 C25' -5(3)
O9' K2 N3 C25' -21(3)
O11 K2 N3 C25' -123(3)
O12 K2 N3 C25' -131(2)
O9 K2 N3 C25' 4(3)
O7 K2 N3 C25' 115(3)
N4 K2 N3 C25' -16(22)
C27' K2 N3 C25' 7(3)
O8 K2 N3 C31' -174(2)
O10 K2 N3 C31' 77(3)
O9' K2 N3 C31' 61(3)
O11 K2 N3 C31' -41(3)
O12 K2 N3 C31' -49(3)
O9 K2 N3 C31' 86(3)
O7 K2 N3 C31' -163(3)
N4 K2 N3 C31' 66(22)
C27' K2 N3 C31' 89(3)
O8 K2 N3 C19 -26.8(15)
O10 K2 N3 C19 -136.0(12)
O9' K2 N3 C19 -152.1(15)
O11 K2 N3 C19 106.3(14)
O12 K2 N3 C19 98.0(12)
O9 K2 N3 C19 -127.1(15)
O7 K2 N3 C19 -15.8(11)
N4 K2 N3 C19 -146(21)
C27' K2 N3 C19 -124.0(15)
O8 K2 N3 C31 -132.6(16)
O10 K2 N3 C31 118.2(17)
O9' K2 N3 C31 102.1(18)
O11 K2 N3 C31 0.6(16)
O12 K2 N3 C31 -7.8(18)
O9 K2 N3 C31 127.1(19)
O7 K2 N3 C31 -121.6(18)
N4 K2 N3 C31 108(21)
C27' K2 N3 C31 130.3(19)
O8 K2 N3 C25 90.3(15)
O10 K2 N3 C25 -18.9(15)
O9' K2 N3 C25 -35.0(15)
O11 K2 N3 C25 -136.5(15)
O12 K2 N3 C25 -144.9(14)
O9 K2 N3 C25 -10.0(16)
O7 K2 N3 C25 101.3(14)
N4 K2 N3 C25 -29(21)
C27' K2 N3 C25 -6.8(16)
O8 K2 N4 C30 -130.3(11)
O10 K2 N4 C30 -20.5(10)
O9' K2 N4 C30 -4.4(13)
O11 K2 N4 C30 96.6(11)
O12 K2 N4 C30 106.1(11)
O9 K2 N4 C30 -29.2(14)
O7 K2 N4 C30 -140.1(10)
N3 K2 N4 C30 -10(21)
C27' K2 N4 C30 -32.3(13)
O8 K2 N4 C24 -14.8(11)
O10 K2 N4 C24 94.9(12)
O9' K2 N4 C24 111.0(13)
O11 K2 N4 C24 -148.0(11)
O12 K2 N4 C24 -138.4(13)
O9 K2 N4 C24 86.3(14)
O7 K2 N4 C24 -24.7(13)
N3 K2 N4 C24 105(21)
C27' K2 N4 C24 83.1(14)
O8 K2 N4 C36 111.3(11)
O10 K2 N4 C36 -139.0(11)
O9' K2 N4 C36 -122.9(12)
O11 K2 N4 C36 -21.9(12)
O12 K2 N4 C36 -12.3(10)
O9 K2 N4 C36 -147.6(12)
O7 K2 N4 C36 101.5(11)
N3 K2 N4 C36 -128(21)
C27' K2 N4 C36 -150.8(12)
O8 K2 O7 C21 24.8(10)
O10 K2 O7 C21 -39.8(11)
O9' K2 O7 C21 -106.6(11)
O11 K2 O7 C21 166.9(10)
O12 K2 O7 C21 107.9(10)
O9 K2 O7 C21 -87.2(12)
N3 K2 O7 C21 -144.3(12)
N4 K2 O7 C21 34.6(11)
C27' K2 O7 C21 -80.3(12)
O8 K2 O7 C20 153.6(12)
O10 K2 O7 C20 89.1(12)
O9' K2 O7 C20 22.3(13)
O11 K2 O7 C20 -64.2(11)
O12 K2 O7 C20 -123.2(11)
O9 K2 O7 C20 41.7(13)
N3 K2 O7 C20 -15.5(11)
N4 K2 O7 C20 163.5(11)
C27' K2 O7 C20 48.6(13)
O10 K2 O8 C23 -75.7(14)
O9' K2 O8 C23 -126.0(15)
O11 K2 O8 C23 81.0(15)
O12 K2 O8 C23 27.5(14)
O9 K2 O8 C23 -127.9(15)
O7 K2 O8 C23 149.6(14)
N3 K2 O8 C23 160.7(13)
N4 K2 O8 C23 -20.5(13)
C27' K2 O8 C23 -123.1(16)
O10 K2 O8 C22 145.0(12)
O9' K2 O8 C22 94.7(14)
O11 K2 O8 C22 -58.4(14)
O12 K2 O8 C22 -111.9(12)
O9 K2 O8 C22 92.8(14)
O7 K2 O8 C22 10.3(11)
N3 K2 O8 C22 21.3(13)
N4 K2 O8 C22 -159.9(13)
C27' K2 O8 C22 97.5(14)
O8 K2 O10 C28 -92(2)
O9' K2 O10 C28 49(2)
O11 K2 O10 C28 106(2)
O12 K2 O10 C28 167(2)
O9 K2 O10 C28 23(2)
O7 K2 O10 C28 -41(2)
N3 K2 O10 C28 33(2)
N4 K2 O10 C28 -147(2)
C27' K2 O10 C28 18(2)
O8 K2 O10 C29 48.2(15)
O9' K2 O10 C29 -170.9(17)
O11 K2 O10 C29 -113.2(14)
O12 K2 O10 C29 -52.8(15)
O9 K2 O10 C29 163.8(18)
O7 K2 O10 C29 99.8(15)
N3 K2 O10 C29 173.6(14)
N4 K2 O10 C29 -6.6(14)
C27' K2 O10 C29 158.5(18)
O8 K2 O10 C28' -110.0(18)
O9' K2 O10 C28' 30.9(18)
O11 K2 O10 C28' 88.6(19)
O12 K2 O10 C28' 149.0(18)
O9 K2 O10 C28' 5.6(19)
O7 K2 O10 C28' -58.4(19)
N3 K2 O10 C28' 15.4(19)
N4 K2 O10 C28' -164.8(19)
C27' K2 O10 C28' 0(2)
O8 K2 O11 C33 -52.3(17)
O10 K2 O11 C33 98.4(15)
O9' K2 O11 C33 147.0(16)
O12 K2 O11 C33 15.3(14)
O9 K2 O11 C33 155.5(16)
O7 K2 O11 C33 -107.4(15)
N3 K2 O11 C33 -156.2(16)
N4 K2 O11 C33 25.2(16)
C27' K2 O11 C33 152.7(16)
O8 K2 O11 C32' 108(2)
O10 K2 O11 C32' -101(2)
O9' K2 O11 C32' -53(2)
O12 K2 O11 C32' 176(2)
O9 K2 O11 C32' -44(2)
O7 K2 O11 C32' 53(2)
N3 K2 O11 C32' 4(2)
N4 K2 O11 C32' -174(2)
C27' K2 O11 C32' -47(2)
O8 K2 O11 C32 66.2(19)
O10 K2 O11 C32 -143.1(18)
O9' K2 O11 C32 -94.5(18)
O12 K2 O11 C32 133.8(19)
O9 K2 O11 C32 -86.0(19)
O7 K2 O11 C32 11.0(18)
N3 K2 O11 C32 -37.7(18)
N4 K2 O11 C32 143.6(17)
C27' K2 O11 C32 -89(2)
O8 K2 O12 C35 -65.8(10)
O10 K2 O12 C35 27.4(10)
O9' K2 O12 C35 92.1(11)
O11 K2 O12 C35 151.8(11)
O9 K2 O12 C35 76.8(15)
O7 K2 O12 C35 -127.0(10)
N3 K2 O12 C35 160.4(10)
N4 K2 O12 C35 -18.4(9)
C27' K2 O12 C35 65.9(15)
O8 K2 O12 C34 161.1(11)
O10 K2 O12 C34 -105.7(11)
O9' K2 O12 C34 -40.9(13)
O11 K2 O12 C34 18.8(10)
O9 K2 O12 C34 -56.2(16)
O7 K2 O12 C34 99.9(11)
N3 K2 O12 C34 27.3(12)
N4 K2 O12 C34 -151.4(11)
C27' K2 O12 C34 -67.2(16)
C25' N3 C19 C20 -91(3)
C31' N3 C19 C20 -176(3)
C31 N3 C19 C20 162.3(18)
C25 N3 C19 C20 -67(2)
K2 N3 C19 C20 46.4(18)
C21 O7 C20 C19 175.9(16)
K2 O7 C20 C19 45.8(18)
N3 C19 C20 O7 -64(2)
C20 O7 C21 C22 173.4(15)
K2 O7 C21 C22 -54.8(15)
C23 O8 C22 C21 177.1(15)
K2 O8 C22 C21 -41.9(17)
O7 C21 C22 O8 64.7(18)
C22 O8 C23 C24 -166.7(15)
K2 O8 C23 C24 52.5(18)
C30 N4 C24 C23 162.4(16)
C36 N4 C24 C23 -76.9(19)
K2 N4 C24 C23 45.8(18)
O8 C23 C24 N4 -67(2)
C28 O10 C29 C30 -180(2)
C28' O10 C29 C30 -175(2)
K2 O10 C29 C30 31(2)
C24 N4 C30 C29 -69(2)
C36 N4 C30 C29 166.4(16)
K2 N4 C30 C29 48.2(19)
O10 C29 C30 N4 -55(2)
C32' O11 C33 C34 158(3)
C32 O11 C33 C34 -171.9(19)
K2 O11 C33 C34 -45.6(19)
C35 O12 C34 C33 174.4(17)
K2 O12 C34 C33 -51.8(19)
O11 C33 C34 O12 64(2)
C34 O12 C35 C36 -178.7(14)
K2 O12 C35 C36 48.0(16)
C30 N4 C36 C35 -74.7(19)
C24 N4 C36 C35 166.2(15)
K2 N4 C36 C35 43.0(17)
O12 C35 C36 N4 -64(2)
C25' N3 C31 C32 169(3)
C31' N3 C31 C32 128(5)
C19 N3 C31 C32 -79(3)
C25 N3 C31 C32 161(3)
K2 N3 C31 C32 35(3)
C33 O11 C32 C31 -167.0(19)
C32' O11 C32 C31 -27(3)
K2 O11 C32 C31 65(2)
N3 C31 C32 O11 -64(3)
O8 K2 O9 C26 -131(3)
O10 K2 O9 C26 153(4)
O9' K2 O9 C26 52(3)
O11 K2 O9 C26 30(3)
O12 K2 O9 C26 88(3)
O7 K2 O9 C26 -72(3)
N3 K2 O9 C26 -17(3)
N4 K2 O9 C26 163(3)
C27' K2 O9 C26 -172(14)
O8 K2 O9 C27 83(3)
O10 K2 O9 C27 8(2)
O9' K2 O9 C27 -94(4)
O11 K2 O9 C27 -116(3)
O12 K2 O9 C27 -57(3)
O7 K2 O9 C27 142(3)
N3 K2 O9 C27 -163(3)
N4 K2 O9 C27 17(3)
C27' K2 O9 C27 42(10)
C25' N3 C25 C26 -113(8)
C31' N3 C25 C26 -74(4)
C19 N3 C25 C26 153(3)
C31 N3 C25 C26 -94(4)
K2 N3 C25 C26 35(3)
C27 O9 C26 C25 -170(3)
K2 O9 C26 C25 41(5)
N3 C25 C26 O9 -54(5)
C26 O9 C27 C28 178(3)
K2 O9 C27 C28 -32(4)
C29 O10 C28 C27 167(2)
C28' O10 C28 C27 -3(5)
K2 O10 C28 C27 -46(3)
O9 C27 C28 O10 47(4)
C25' N3 C31' C32' -177(4)
C19 N3 C31' C32' -74(4)
C31 N3 C31' C32' -38(3)
C25 N3 C31' C32' 169(3)
K2 N3 C31' C32' 64(3)
C25' N3 C31' C26' 40(3)
C19 N3 C31' C26' 143(3)
C31 N3 C31' C26' 179(5)
C25 N3 C31' C26' 26(2)
K2 N3 C31' C26' -78.6(19)
C33 O11 C32' C31' -173(3)
C32 O11 C32' C31' 134(6)
K2 O11 C32' C31' 29(4)
N3 C31' C32' O11 -67(5)
C26' C31' C32' O11 19(8)
O8 K2 O9' C26' -104(3)
O10 K2 O9' C26' -165(3)
O11 K2 O9' C26' 59(3)
O12 K2 O9' C26' 107(3)
O9 K2 O9' C26' -99(3)
O7 K2 O9' C26' -40(3)
N3 K2 O9' C26' -1(2)
N4 K2 O9' C26' 180(2)
C27' K2 O9' C26' -110(4)
O8 K2 O9' C27' 6(2)
O10 K2 O9' C27' -54.9(19)
O11 K2 O9' C27' 169(2)
O12 K2 O9' C27' -144(2)
O9 K2 O9' C27' 10(3)
O7 K2 O9' C27' 70(2)
N3 K2 O9' C27' 109(2)
N4 K2 O9' C27' -71(2)
C31' N3 C25' C26' -66(4)
C19 N3 C25' C26' 167(3)
C31 N3 C25' C26' -91(4)
C25 N3 C25' C26' 73(7)
K2 N3 C25' C26' 36(4)
C27' O9' C26' C25' -82(5)
K2 O9' C26' C25' 17(5)
C27' O9' C26' C31' -136(3)
K2 O9' C26' C31' -36(3)
N3 C25' C26' O9' -36(6)
N3 C25' C26' C31' 53(3)
N3 C31' C26' O9' 77(3)
C32' C31' C26' O9' -15(7)
N3 C31' C26' C25' -39(3)
C32' C31' C26' C25' -131(7)
C26' O9' C27' C28' -158(3)
K2 O9' C27' C28' 85(3)
C26' O9' C27' K2 117(3)
O8 K2 C27' C28' 77(3)
O10 K2 C27' C28' 0(2)
O9' K2 C27' C28' -108(4)
O11 K2 C27' C28' -120(2)
O12 K2 C27' C28' -54(3)
O9 K2 C27' C28' -143(13)
O7 K2 C27' C28' 137(2)
N3 K2 C27' C28' -166(3)
N4 K2 C27' C28' 13(3)
O8 K2 C27' O9' -175.6(18)
O10 K2 C27' O9' 107(2)
O11 K2 C27' O9' -12(2)
O12 K2 C27' O9' 54(3)
O9 K2 C27' O9' -35(10)
O7 K2 C27' O9' -115.1(19)
N3 K2 C27' O9' -58.5(18)
N4 K2 C27' O9' 121.0(18)
O9' C27' C28' O10 -61(4)
K2 C27' C28' O10 0(3)
C28 O10 C28' C27' -146(8)
C29 O10 C28' C27' -158(3)
K2 O10 C28' C27' -1(4)
O18 K3 N5 C49 21.1(12)
O15 K3 N5 C49 130.6(12)
O17 K3 N5 C49 14.6(10)
O16 K3 N5 C49 143.9(11)
O13 K3 N5 C49 -104.0(11)
O14 K3 N5 C49 -93.2(11)
N6 K3 N5 C49 -170(100)
C51 K3 N5 C49 26.6(11)
O18 K3 N5 C43 -102.5(11)
O15 K3 N5 C43 7.1(10)
O17 K3 N5 C43 -108.9(12)
O16 K3 N5 C43 20.4(13)
O13 K3 N5 C43 132.5(12)
O14 K3 N5 C43 143.3(11)
N6 K3 N5 C43 67(38)
C51 K3 N5 C43 -96.9(12)
O18 K3 N5 C37 140.8(10)
O15 K3 N5 C37 -109.6(11)
O17 K3 N5 C37 134.3(11)
O16 K3 N5 C37 -96.4(10)
O13 K3 N5 C37 15.7(9)
O14 K3 N5 C37 26.6(11)
N6 K3 N5 C37 -50(38)
C51 K3 N5 C37 146.3(11)
O18 K3 N6 C54 16.6(11)
O15 K3 N6 C54 -93.4(12)
O17 K3 N6 C54 22.9(14)
O16 K3 N6 C54 -106.0(13)
O13 K3 N6 C54 141.9(11)
O14 K3 N6 C54 130.3(13)
N5 K3 N6 C54 -153(37)
C51 K3 N6 C54 10.9(13)
O18 K3 N6 C48 137.2(16)
O15 K3 N6 C48 27.2(16)
O17 K3 N6 C48 143.6(14)
O16 K3 N6 C48 14.7(13)
O13 K3 N6 C48 -97.4(14)
O14 K3 N6 C48 -109.0(15)
N5 K3 N6 C48 -32(39)
C51 K3 N6 C48 131.6(15)
O18 K3 N6 C42 -101.8(14)
O15 K3 N6 C42 148.2(13)
O17 K3 N6 C42 -95.4(14)
O16 K3 N6 C42 135.7(15)
O13 K3 N6 C42 23.6(15)
O14 K3 N6 C42 12.0(12)
N5 K3 N6 C42 89(38)
C51 K3 N6 C42 -107.4(14)
O18 K3 O13 C39 44.1(12)
O15 K3 O13 C39 -163.7(10)
O17 K3 O13 C39 100.6(11)
O16 K3 O13 C39 -99.9(11)
O14 K3 O13 C39 -19.2(10)
N6 K3 O13 C39 -30.8(12)
N5 K3 O13 C39 149.9(11)
C51 K3 O13 C39 92.5(11)
O18 K3 O13 C38 -88.9(11)
O15 K3 O13 C38 63.3(10)
O17 K3 O13 C38 -32.3(10)
O16 K3 O13 C38 127.1(10)
O14 K3 O13 C38 -152.1(11)
N6 K3 O13 C38 -163.8(10)
N5 K3 O13 C38 17.0(10)
C51 K3 O13 C38 -40.5(11)
O18 K3 O14 C40 -151.9(12)
O15 K3 O14 C40 54.8(15)
O17 K3 O14 C40 -93.0(12)
O16 K3 O14 C40 109.0(12)
O13 K3 O14 C40 -13.1(12)
N6 K3 O14 C40 155.1(14)
N5 K3 O14 C40 -24.1(13)
C51 K3 O14 C40 -119.2(12)
O18 K3 O14 C41 72.0(14)
O15 K3 O14 C41 -81.3(15)
O17 K3 O14 C41 130.9(13)
O16 K3 O14 C41 -27.1(14)
O13 K3 O14 C41 -149.2(15)
N6 K3 O14 C41 19.0(13)
N5 K3 O14 C41 -160.2(13)
C51 K3 O14 C41 104.7(14)
O18 K3 O15 C44 133.6(11)
O17 K3 O15 C44 74.5(12)
O16 K3 O15 C44 -143.2(12)
O13 K3 O15 C44 -23.0(12)
O14 K3 O15 C44 -77.6(13)
N6 K3 O15 C44 -155.4(11)
N5 K3 O15 C44 23.9(11)
C51 K3 O15 C44 97.2(12)
O18 K3 O15 C45 -99.5(14)
O17 K3 O15 C45 -158.6(14)
O16 K3 O15 C45 -16.3(13)
O13 K3 O15 C45 103.9(14)
O14 K3 O15 C45 49.3(16)
N6 K3 O15 C45 -28.5(15)
N5 K3 O15 C45 150.8(15)
C51 K3 O15 C45 -135.9(14)
O18 K3 O16 C47 -30.0(17)
O15 K3 O16 C47 -149.7(17)
O17 K3 O16 C47 -86.7(17)
O13 K3 O16 C47 124.0(16)
O14 K3 O16 C47 64.7(17)
N6 K3 O16 C47 17.9(16)
N5 K3 O16 C47 -162.7(16)
C51 K3 O16 C47 -68.5(17)
O18 K3 O16 C46 100.2(13)
O15 K3 O16 C46 -19.5(13)
O17 K3 O16 C46 43.6(15)
O13 K3 O16 C46 -105.8(13)
O14 K3 O16 C46 -165.1(13)
N6 K3 O16 C46 148.1(14)
N5 K3 O16 C46 -32.5(14)
C51 K3 O16 C46 61.7(14)
O18 K3 O17 C50 -153.6(11)
O15 K3 O17 C50 -31.4(11)
O16 K3 O17 C50 -83.3(12)
O13 K3 O17 C50 70.9(11)
O14 K3 O17 C50 129.5(10)
N6 K3 O17 C50 -159.9(11)
N5 K3 O17 C50 20.1(10)
C51 K3 O17 C50 -128.1(15)
O18 K3 O17 C51 -25.5(10)
O15 K3 O17 C51 96.7(10)
O16 K3 O17 C51 44.8(12)
O13 K3 O17 C51 -161.1(10)
O14 K3 O17 C51 -102.4(10)
N6 K3 O17 C51 -31.8(11)
N5 K3 O17 C51 148.1(11)
O15 K3 O18 C53 121.3(12)
O17 K3 O18 C53 -161.5(14)
O16 K3 O18 C53 59.2(13)
O13 K3 O18 C53 -90.6(13)
O14 K3 O18 C53 -40.2(13)
N6 K3 O18 C53 12.4(12)
N5 K3 O18 C53 -167.8(12)
C51 K3 O18 C53 -176.0(15)
O15 K3 O18 C52 -82.9(11)
O17 K3 O18 C52 -5.7(10)
O16 K3 O18 C52 -145.0(11)
O13 K3 O18 C52 65.2(12)
O14 K3 O18 C52 115.6(11)
N6 K3 O18 C52 168.2(12)
N5 K3 O18 C52 -12.0(12)
C51 K3 O18 C52 -20.2(11)
C49 N5 C37 C38 71(2)
C43 N5 C37 C38 -166.7(16)
K3 N5 C37 C38 -48.3(18)
C39 O13 C38 C37 175.8(15)
K3 O13 C38 C37 -49.3(17)
N5 C37 C38 O13 68(2)
C38 O13 C39 C40 -176.2(15)
K3 O13 C39 C40 48.2(17)
C41 O14 C40 C39 -177.4(16)
K3 O14 C40 C39 43.4(18)
O13 C39 C40 O14 -62(2)
C40 O14 C41 C42 174.9(17)
K3 O14 C41 C42 -47(2)
O14 C41 C42 N6 61(2)
C54 N6 C42 C41 -158.4(19)
C48 N6 C42 C41 79(2)
K3 N6 C42 C41 -42(2)
C49 N5 C43 C44 -159.6(18)
C37 N5 C43 C44 79(2)
K3 N5 C43 C44 -37.2(19)
C45 O15 C44 C43 176.3(14)
K3 O15 C44 C43 -53.7(17)
N5 C43 C44 O15 63(2)
C44 O15 C45 C46 -179.5(17)
K3 O15 C45 C46 50(2)
C47 O16 C46 C45 -170.8(17)
K3 O16 C46 C45 52.9(19)
O15 C45 C46 O16 -69(2)
C46 O16 C47 C48 -178.5(17)
K3 O16 C47 C48 -47(2)
C54 N6 C48 C47 73(2)
C42 N6 C48 C47 -166.4(19)
K3 N6 C48 C47 -45(2)
O16 C47 C48 N6 62(3)
C43 N5 C49 C50 76.2(19)
C37 N5 C49 C50 -163.8(14)
K3 N5 C49 C50 -46.4(16)
C51 O17 C50 C49 -177.8(14)
K3 O17 C50 C49 -51.7(15)
N5 C49 C50 O17 67.3(17)
C50 O17 C51 C52 -172.1(15)
K3 O17 C51 C52 57.0(17)
C50 O17 C51 K3 130.9(13)
O18 K3 C51 O17 145.3(13)
O15 K3 C51 O17 -85.5(10)
O16 K3 C51 O17 -146.6(9)
O13 K3 C51 O17 21.4(11)
O14 K3 C51 O17 90.8(10)
N6 K3 C51 O17 152.7(10)
N5 K3 C51 O17 -27.5(9)
O18 K3 C51 C52 17.2(10)
O15 K3 C51 C52 146.5(11)
O17 K3 C51 C52 -128.1(17)
O16 K3 C51 C52 85.4(12)
O13 K3 C51 C52 -106.7(11)
O14 K3 C51 C52 -37.2(13)
N6 K3 C51 C52 24.7(12)
N5 K3 C51 C52 -155.5(12)
C53 O18 C52 C51 -166.0(15)
K3 O18 C52 C51 35.3(18)
O17 C51 C52 O18 -62(2)
K3 C51 C52 O18 -22.5(12)
C52 O18 C53 C54 164.4(15)
K3 O18 C53 C54 -38(2)
C48 N6 C54 C53 -165.2(18)
C42 N6 C54 C53 74(2)
K3 N6 C54 C53 -45(2)
O18 C53 C54 N6 57(2)
O21' K4 N7 C67 107.0(19)
O23 K4 N7 C67 -18.9(16)
O24 K4 N7 C67 -16.4(19)
O19 K4 N7 C67 -110.7(18)
O20 K4 N7 C67 -129.3(17)
O22 K4 N7 C67 113.2(17)
O21 K4 N7 C67 129.1(19)
N8 K4 N7 C67 98(7)
C58 K4 N7 C67 -115.2(17)
C56 K4 N7 C67 -123(2)
C65 K4 N7 C67 115.3(18)
O21' K4 N7 C61 -59.9(17)
O23 K4 N7 C61 174.2(19)
O24 K4 N7 C61 176.7(16)
O19 K4 N7 C61 82.4(17)
O20 K4 N7 C61 63.7(18)
O22 K4 N7 C61 -53.8(18)
O21 K4 N7 C61 -37.8(16)
N8 K4 N7 C61 -69(7)
C58 K4 N7 C61 77.9(17)
C56 K4 N7 C61 69.7(17)
C65 K4 N7 C61 -52(2)
O21' K4 N7 C61' 24.3(18)
O23 K4 N7 C61' -101.6(18)
O24 K4 N7 C61' -99.1(18)
O19 K4 N7 C61' 166.6(19)
O20 K4 N7 C61' 147.9(17)
O22 K4 N7 C61' 30.4(18)
O21 K4 N7 C61' 46.4(17)
N8 K4 N7 C61' 16(7)
C58 K4 N7 C61' 162.0(17)
C56 K4 N7 C61' 154(2)
C65 K4 N7 C61' 33(2)
O21' K4 N7 C55 -143(2)
O23 K4 N7 C55 91.5(19)
O24 K4 N7 C55 94.0(19)
O19 K4 N7 C55 -0.3(19)
O20 K4 N7 C55 -19(2)
O22 K4 N7 C55 -136.4(19)
O21 K4 N7 C55 -120(2)
N8 K4 N7 C55 -151(7)
C58 K4 N7 C55 -4.8(19)
C56 K4 N7 C55 -12.9(19)
C65 K4 N7 C55 -134(2)
O21' K4 O19 C56 16.7(19)
O23 K4 O19 C56 -85.4(16)
O24 K4 O19 C56 -141.6(15)
O20 K4 O19 C56 138.8(18)
O22 K4 O19 C56 78.2(19)
N7 K4 O19 C56 -23.7(15)
O21 K4 O19 C56 23.2(17)
N8 K4 O19 C56 153.5(15)
C58 K4 O19 C56 150(2)
C65 K4 O19 C56 103.8(18)
O21' K4 O19 C57 -112.5(17)
O23 K4 O19 C57 145.3(17)
O24 K4 O19 C57 89.2(16)
O20 K4 O19 C57 9.5(14)
O22 K4 O19 C57 -51(2)
N7 K4 O19 C57 -153.0(18)
O21 K4 O19 C57 -106.0(16)
N8 K4 O19 C57 24.2(18)
C58 K4 O19 C57 20.2(13)
C56 K4 O19 C57 -129(3)
C65 K4 O19 C57 -25(2)
O21' K4 O20 C58 125.8(15)
O23 K4 O20 C58 -35.7(16)
O24 K4 O20 C58 -88.3(14)
O19 K4 O20 C58 19.0(14)
O22 K4 O20 C58 164.3(14)
N7 K4 O20 C58 39.2(16)
O21 K4 O20 C58 105.8(15)
N8 K4 O20 C58 -145.3(17)
C56 K4 O20 C58 34.7(14)
C65 K4 O20 C58 175.6(15)
O21' K4 O20 C59 -105.7(17)
O23 K4 O20 C59 92.8(16)
O24 K4 O20 C59 40.2(16)
O19 K4 O20 C59 147.5(18)
O22 K4 O20 C59 -67.2(16)
N7 K4 O20 C59 167.7(15)
O21 K4 O20 C59 -125.7(16)
N8 K4 O20 C59 -16.8(16)
C58 K4 O20 C59 129(2)
C56 K4 O20 C59 163.2(17)
C65 K4 O20 C59 -55.9(17)
O21' K4 O23 C68 -26.0(14)
O24 K4 O23 C68 -154.0(13)
O19 K4 O23 C68 94.2(13)
O20 K4 O23 C68 139.7(13)
O22 K4 O23 C68 -70.2(14)
N7 K4 O23 C68 23.5(12)
O21 K4 O23 C68 -4.4(14)
N8 K4 O23 C68 -151.0(13)
C58 K4 O23 C68 126.9(13)
C56 K4 O23 C68 70.2(13)
C65 K4 O23 C68 -95.9(16)
O21' K4 O23 C69 114.0(14)
O24 K4 O23 C69 -14.1(12)
O19 K4 O23 C69 -125.8(14)
O20 K4 O23 C69 -80.4(14)
O22 K4 O23 C69 69.8(14)
N7 K4 O23 C69 163.5(14)
O21 K4 O23 C69 135.6(13)
N8 K4 O23 C69 -11.1(15)
C58 K4 O23 C69 -93.1(13)
C56 K4 O23 C69 -149.9(14)
C65 K4 O23 C69 44.0(17)
O21' K4 O24 C70 -104.2(14)
O23 K4 O24 C70 -19.8(11)
O19 K4 O24 C70 51.4(13)
O20 K4 O24 C70 109.5(12)
O22 K4 O24 C70 -154.4(12)
N7 K4 O24 C70 -22.3(13)
O21 K4 O24 C70 -96.8(16)
N8 K4 O24 C70 163.1(14)
C58 K4 O24 C70 88.0(12)
C56 K4 O24 C70 34.2(13)
C65 K4 O24 C70 -167.6(13)
O21' K4 O24 C71 126.4(13)
O23 K4 O24 C71 -149.2(12)
O19 K4 O24 C71 -78.0(12)
O20 K4 O24 C71 -19.9(12)
O22 K4 O24 C71 76.2(12)
N7 K4 O24 C71 -151.7(11)
O21 K4 O24 C71 133.8(14)
N8 K4 O24 C71 33.7(12)
C58 K4 O24 C71 -41.4(12)
C56 K4 O24 C71 -95.2(12)
C65 K4 O24 C71 63.0(13)
C57 O19 C56 C55 -172(3)
K4 O19 C56 C55 59(4)
C57 O19 C56 K4 128(2)
O21' K4 C56 C55 61(3)
O23 K4 C56 C55 -43(2)
O24 K4 C56 C55 -89(3)
O19 K4 C56 C55 -134(3)
O20 K4 C56 C55 -169(3)
O22 K4 C56 C55 102(2)
N7 K4 C56 C55 16(2)
O21 K4 C56 C55 69(2)
N8 K4 C56 C55 -169(2)
C58 K4 C56 C55 -156(3)
C65 K4 C56 C55 124(2)
O21' K4 C56 O19 -165.6(16)
O23 K4 C56 O19 90.7(16)
O24 K4 C56 O19 45.3(17)
O20 K4 C56 O19 -35.5(16)
O22 K4 C56 O19 -124.0(16)
N7 K4 C56 O19 149.5(19)
O21 K4 C56 O19 -156.8(17)
N8 K4 C56 O19 -36(2)
C58 K4 C56 O19 -21.7(15)
C65 K4 C56 O19 -102.0(18)
C56 O19 C57 C58 -155(2)
K4 O19 C57 C58 -34(2)
C59 O20 C58 C57 171(2)
K4 O20 C58 C57 -65(3)
C59 O20 C58 K4 -124(2)
O19 C57 C58 O20 75(3)
O19 C57 C58 K4 25.0(15)
O21' K4 C58 O20 -74.3(18)
O23 K4 C58 O20 149.4(14)
O24 K4 C58 O20 91.0(14)
O19 K4 C58 O20 -154.0(18)
O22 K4 C58 O20 -17.6(16)
N7 K4 C58 O20 -147.3(14)
O21 K4 C58 O20 -86.3(15)
N8 K4 C58 O20 29.7(14)
C56 K4 C58 O20 -140.5(16)
C65 K4 C58 O20 -4.5(16)
O21' K4 C58 C57 60.5(18)
O23 K4 C58 C57 -75.9(13)
O24 K4 C58 C57 -134.3(13)
O19 K4 C58 C57 -19.2(12)
O20 K4 C58 C57 135(2)
O22 K4 C58 C57 117.2(13)
N7 K4 C58 C57 -12.6(14)
O21 K4 C58 C57 48.4(15)
N8 K4 C58 C57 164.4(14)
C56 K4 C58 C57 -5.8(12)
C65 K4 C58 C57 130.2(14)
O21' K4 C65 O22 2(2)
O23 K4 C65 O22 85(3)
O24 K4 C65 O22 133(2)
O19 K4 C65 O22 -109(2)
O20 K4 C65 O22 -139(3)
N7 K4 C65 O22 -7(3)
O21 K4 C65 O22 -18(2)
N8 K4 C65 O22 171(3)
C58 K4 C65 O22 -138(2)
C56 K4 C65 O22 -74(3)
O21' K4 C65 C66 -152(3)
O23 K4 C65 C66 -68(3)
O24 K4 C65 C66 -21(3)
O19 K4 C65 C66 97(3)
O20 K4 C65 C66 67(3)
O22 K4 C65 C66 -154(5)
N7 K4 C65 C66 -160(2)
O21 K4 C65 C66 -172(3)
N8 K4 C65 C66 17(2)
C58 K4 C65 C66 69(3)
C56 K4 C65 C66 132(2)
O22 C65 C66 N8 -55(7)
K4 C65 C66 N8 -30(4)
C69 O23 C68 C67 -168(2)
K4 O23 C68 C67 -26(2)
C68 O23 C69 C70 -174.6(16)
K4 O23 C69 C70 44.2(19)
C71 O24 C70 C69 -177.0(15)
K4 O24 C70 C69 55.0(17)
O23 C69 C70 O24 -67(2)
C70 O24 C71 C72 177.4(15)
K4 O24 C71 C72 -56.1(17)
O24 C71 C72 N8 48(3)
O21' K4 O21 C62 105(3)
O23 K4 O21 C62 25(2)
O24 K4 O21 C62 89(2)
O19 K4 O21 C62 -60(2)
O20 K4 O21 C62 -121(2)
O22 K4 O21 C62 159(2)
N7 K4 O21 C62 -4(2)
N8 K4 O21 C62 173(2)
C58 K4 O21 C62 -97(2)
C56 K4 O21 C62 -50(2)
C65 K4 O21 C62 165(2)
O21' K4 O21 C63 -36(2)
O23 K4 O21 C63 -115.4(16)
O24 K4 O21 C63 -51(2)
O19 K4 O21 C63 160.0(17)
O20 K4 O21 C63 98.6(17)
O22 K4 O21 C63 18.2(15)
N7 K4 O21 C63 -144.7(19)
N8 K4 O21 C63 32.2(19)
C58 K4 O21 C63 123.0(16)
C56 K4 O21 C63 169.3(17)
C65 K4 O21 C63 24.5(17)
C67 N7 C61 C62 -95(3)
C61' N7 C61 C62 -26(2)
C55 N7 C61 C62 165(3)
K4 N7 C61 C62 67(2)
C63 O21 C62 C61 175(2)
K4 O21 C62 C61 39(3)
N7 C61 C62 O21 -69(3)
O23 K4 O21' C63 -174(3)
O24 K4 O21' C63 -111(3)
O19 K4 O21' C63 97(3)
O20 K4 O21' C63 22(4)
O22 K4 O21' C63 -33(3)
N7 K4 O21' C63 139(4)
O21 K4 O21' C63 79(4)
N8 K4 O21' C63 -42(4)
C58 K4 O21' C63 50(4)
C56 K4 O21' C63 104(3)
C65 K4 O21' C63 -34(3)
O23 K4 O21' C62' 51(3)
O24 K4 O21' C62' 114(2)
O19 K4 O21' C62' -38(3)
O20 K4 O21' C62' -113(2)
O22 K4 O21' C62' -169(3)
N7 K4 O21' C62' 4(2)
O21 K4 O21' C62' -56(3)
N8 K4 O21' C62' -177(2)
C58 K4 O21' C62' -86(3)
C56 K4 O21' C62' -31(3)
C65 K4 O21' C62' -169(3)
C67 N7 C61' C62' -171(4)
C61 N7 C61' C62' 52(4)
C55 N7 C61' C62' 82(8)
K4 N7 C61' C62' -64(4)
C67 N7 C61' K4 -107.5(15)
C61 N7 C61' K4 115.4(14)
C55 N7 C61' K4 145(7)
O21' K4 C61' C62' -21(3)
O23 K4 C61' C62' -170(3)
O24 K4 C61' C62' -138(3)
O19 K4 C61' C62' 112(3)
O20 K4 C61' C62' 72(3)
O22 K4 C61' C62' -28(3)
N7 K4 C61' C62' 124(4)
O21 K4 C61' C62' 12(2)
N8 K4 C61' C62' -53(4)
C58 K4 C61' C62' 100(3)
C56 K4 C61' C62' 105(3)
C65 K4 C61' C62' -30(3)
O21' K4 C61' N7 -145(2)
O23 K4 C61' N7 65.6(15)
O24 K4 C61' N7 98.0(17)
O19 K4 C61' N7 -12.6(17)
O20 K4 C61' N7 -53(3)
O22 K4 C61' N7 -152.3(17)
O21 K4 C61' N7 -112(2)
N8 K4 C61' N7 -177.4(12)
C58 K4 C61' N7 -24(2)
C56 K4 C61' N7 -19.8(15)
C65 K4 C61' N7 -154.9(16)
N7 C61' C62' O21' 72(4)
K4 C61' C62' O21' 24(3)
N7 C61' C62' C63 85(7)
K4 C61' C62' C63 37(6)
C63 O21' C62' C61' 168(4)
K4 O21' C62' C61' -39(4)
K4 O21' C62' C63 153(3)
C59 C60 N8 C66 169(2)
C59 C60 N8 C72 -58(3)
C59 C60 N8 K4 65.9(18)
C65 C66 N8 C60 -77(4)
C65 C66 N8 C72 155(3)
C65 C66 N8 K4 35(4)
C71 C72 N8 C60 112(3)
C71 C72 N8 C66 -130(3)
C71 C72 N8 K4 -14(3)
O21' K4 N8 C60 95(2)
O23 K4 N8 C60 -142.5(17)
O24 K4 N8 C60 -140(2)
O19 K4 N8 C60 -47(2)
O20 K4 N8 C60 -31.8(17)
O22 K4 N8 C60 87.6(19)
N7 K4 N8 C60 103(7)
O21 K4 N8 C60 74(2)
C58 K4 N8 C60 -44.2(18)
C56 K4 N8 C60 -32(2)
C65 K4 N8 C60 85(2)
O21' K4 N8 C66 -6(2)
O23 K4 N8 C66 117(2)
O24 K4 N8 C66 120(2)
O19 K4 N8 C66 -147(2)
O20 K4 N8 C66 -132(2)
O22 K4 N8 C66 -12.8(19)
N7 K4 N8 C66 3(8)
O21 K4 N8 C66 -26(2)
C58 K4 N8 C66 -145(2)
C56 K4 N8 C66 -132(2)
C65 K4 N8 C66 -16(2)
O21' K4 N8 C72 -135.9(17)
O23 K4 N8 C72 -13(2)
O24 K4 N8 C72 -10.1(15)
O19 K4 N8 C72 82.6(17)
O20 K4 N8 C72 97.6(18)
O22 K4 N8 C72 -143.0(19)
N7 K4 N8 C72 -127(6)
O21 K4 N8 C72 -156.7(15)
C58 K4 N8 C72 85.2(17)
C56 K4 N8 C72 97.6(17)
C65 K4 N8 C72 -146(2)
C66 C65 O22 C64 -175(4)
K4 C65 O22 C64 151(4)
C66 C65 O22 K4 34(6)
C63 C64 O22 C65 175(4)
C63 C64 O22 K4 -34(3)
O21' K4 O22 C65 -178(3)
O23 K4 O22 C65 -114(3)
O24 K4 O22 C65 -50(3)
O19 K4 O22 C65 90(3)
O20 K4 O22 C65 41(3)
N7 K4 O22 C65 174(2)
O21 K4 O22 C65 159(3)
N8 K4 O22 C65 -7(2)
C58 K4 O22 C65 47(3)
C56 K4 O22 C65 121(2)
O21' K4 O22 C64 26.9(17)
O23 K4 O22 C64 90.7(16)
O24 K4 O22 C64 155.4(16)
O19 K4 O22 C64 -65(2)
O20 K4 O22 C64 -114.3(16)
N7 K4 O22 C64 19.5(17)
O21 K4 O22 C64 4.1(16)
N8 K4 O22 C64 -162.1(18)
C58 K4 O22 C64 -107.9(17)
C56 K4 O22 C64 -34.2(19)
C65 K4 O22 C64 -155(3)
O19 C56 C55 N7 -67(5)
K4 C56 C55 N7 -22(3)
C67 N7 C55 C56 140(3)
C61 N7 C55 C56 -87(4)
C61' N7 C55 C56 -118(6)
K4 N7 C55 C56 27(4)
C58 O20 C59 C60 173(2)
K4 O20 C59 C60 56(2)
N8 C60 C59 O20 -83(2)
O22 C64 C63 O21' 12(4)
O22 C64 C63 O21 55(4)
O22 C64 C63 C62' 27(7)
C62' O21' C63 C64 169(3)
K4 O21' C63 C64 27(4)
C62' O21' C63 O21 57(2)
K4 O21' C63 O21 -85(3)
K4 O21' C63 C62' -142(4)
C62 O21 C63 C64 179(3)
K4 O21 C63 C64 -44(3)
C62 O21 C63 O21' -100(3)
K4 O21 C63 O21' 38(2)
C62 O21 C63 C62' -24(3)
K4 O21 C63 C62' 114(2)
C61' C62' C63 C64 -40(10)
O21' C62' C63 C64 -21(6)
C61' C62' C63 O21' -20(6)
C61' C62' C63 O21 -82(7)
O21' C62' C63 O21 -63(2)
C61 N7 C67 C68 -179(3)
C61' N7 C67 C68 112(4)
C55 N7 C67 C68 -91(4)
K4 N7 C67 C68 18(4)
O23 C68 C67 N7 4(4)
N9 C73 C74 N10 -179.2(14)
